data_7113144
loop_
_publ_author_name
'Zuo, Tianming'
'Walker, Kenneth'
'Olmstead, Marilyn M.'
'Melin, Frederic'
'Holloway, Brian C.'
'Echegoyen, Luis'
'Dorn, Harry C.'
'Chaur, Manuel N.'
'Chancellor, Christopher J.'
'Beavers, Christine M.'
'Balch, Alan L.'
'Athans, Andreas J.'

_publ_section_title
;
 New egg-shaped fullerenes: non-isolated pentagon structures of
 Tm3N@C(s)(51 365)-C84 and Gd3N@C(s)(51 365)-C84.
;
_journal_issue 9
_journal_name_full 'Chemical communications (Cambridge, England)'
_journal_page_first 1067
_journal_page_last 1069
_journal_paper_doi 10.1039/b716037b
_journal_year 2008
_chemical_formula_moiety 'C84 Gd3 N, C36 H44 N4 Ni, 2(C6 H6)'
_chemical_formula_sum 'C132 H56 Gd3 N5 Ni'
_chemical_formula_weight 2242.28
_chemical_name_common
;
(mu !3$-Nitrido)-eta $6!, eta$4!,eta$5!-C84 Fullerene)-
trigallium (2,3,7,8,12,13,17,18-octaethylporphyrinato)nickel(ii)
benzene disolvate
;
_chemical_name_systematic
;
(\m ~3~-Nitrido)-\h ^6^, \h^4^,\h^5^-C84 Fullerene)-trigallium
(2,3,7,8,12,13,17,18-octaethylporphyrinato)nickel(II) benzene disolvate
;
_space_group_IT_number 2
_symmetry_cell_setting triclinic
_symmetry_space_group_name_Hall '-P 1'
_symmetry_space_group_name_H-M 'P -1'
_atom_sites_solution_hydrogens geom
_atom_sites_solution_primary direct
_atom_sites_solution_secondary difmap
_audit_creation_method SHELXL-97
_cell_angle_alpha 85.319(2)
_cell_angle_beta 89.353(2)
_cell_angle_gamma 62.328(2)
_cell_formula_units_Z 2
_cell_length_a 14.6344(11)
_cell_length_b 15.0158(11)
_cell_length_c 19.7975(14)
_cell_measurement_reflns_used 5964
_cell_measurement_temperature 90(2)
_cell_measurement_theta_max 25.0
_cell_measurement_theta_min 2.6
_cell_volume 3838.2(5)
_computing_cell_refinement 'SAINT (Bruker, 2007)'
_computing_data_collection 'Apex2 (Bruker, 2007)'
_computing_data_reduction SAINT
_computing_molecular_graphics 'SHELXTL 5.1 (Sheldrick, 1994)'
_computing_publication_material SHELXL97
_computing_structure_refinement 'SHELXL97 (Sheldrick, 1997)'
_computing_structure_solution 'SHELXS-97 (Sheldrick, 1997)'
_diffrn_ambient_temperature 90(2)
_diffrn_detector_area_resol_mean 8.3
_diffrn_measured_fraction_theta_full 0.953
_diffrn_measured_fraction_theta_max 0.953
_diffrn_measurement_device_type 'Bruker SMART ApexII'
_diffrn_measurement_method \w
_diffrn_radiation_monochromator graphite
_diffrn_radiation_source 'fine-focus sealed tube'
_diffrn_radiation_type MoK\a
_diffrn_radiation_wavelength 0.71073
_diffrn_reflns_av_R_equivalents 0.0533
_diffrn_reflns_av_sigmaI/netI 0.1188
_diffrn_reflns_limit_h_max 17
_diffrn_reflns_limit_h_min -17
_diffrn_reflns_limit_k_max 18
_diffrn_reflns_limit_k_min -17
_diffrn_reflns_limit_l_max 22
_diffrn_reflns_limit_l_min -23
_diffrn_reflns_number 21212
_diffrn_reflns_theta_full 25.50
_diffrn_reflns_theta_max 25.50
_diffrn_reflns_theta_min 2.68
_diffrn_standards_number 0
_exptl_absorpt_coefficient_mu 2.872
_exptl_absorpt_correction_T_max 0.846
_exptl_absorpt_correction_T_min 0.782
_exptl_absorpt_correction_type multi-scan
_exptl_absorpt_process_details 'SADABS (Sheldrick, 2007)'
_exptl_crystal_colour black
_exptl_crystal_density_diffrn 1.940
_exptl_crystal_density_method 'not measured'
_exptl_crystal_description block
_exptl_crystal_F_000 2206
_exptl_crystal_size_max 0.09
_exptl_crystal_size_mid 0.08
_exptl_crystal_size_min 0.06
_refine_diff_density_max 1.965
_refine_diff_density_min -1.329
_refine_diff_density_rms 0.203
_refine_ls_extinction_method none
_refine_ls_goodness_of_fit_ref 1.072
_refine_ls_hydrogen_treatment constr
_refine_ls_matrix_type full
_refine_ls_number_parameters 988
_refine_ls_number_reflns 13632
_refine_ls_number_restraints 49
_refine_ls_restrained_S_all 1.081
_refine_ls_R_factor_all 0.1517
_refine_ls_R_factor_gt 0.0904
_refine_ls_shift/su_max 0.058
_refine_ls_shift/su_mean 0.000
_refine_ls_structure_factor_coef Fsqd
_refine_ls_weighting_details 'calc w=1/[\s^2^(Fo^2^)+(0.1486P)^2^] where P=(Fo^2^+2Fc^2^)/3'
_refine_ls_weighting_scheme calc
_refine_ls_wR_factor_gt 0.2340
_refine_ls_wR_factor_ref 0.2611
_reflns_number_gt 8125
_reflns_number_total 13632
_reflns_threshold_expression I>2\s(I)
_cod_data_source_file b716037b.txt
_cod_data_source_block cjc140
_cod_database_code 7113144

loop_
_symmetry_equiv_pos_as_xyz
'x, y, z'
'-x, -y, -z'

loop_
_atom_site_label
_atom_site_type_symbol
_atom_site_fract_x
_atom_site_fract_y
_atom_site_fract_z
_atom_site_U_iso_or_equiv
_atom_site_adp_type
_atom_site_occupancy
_atom_site_symmetry_multiplicity
_atom_site_calc_flag
_atom_site_refinement_flags
_atom_site_disorder_assembly
_atom_site_disorder_group
Gd1 Gd 0.21957(5) 0.97989(5) 0.18401(4) 0.0320(2) Uani 0.85 1 d PU A 1
Gd2 Gd 0.1999(5) 0.7434(5) 0.2247(3) 0.106(3) Uani 0.38 1 d PU A 1
Gd3 Gd 0.43908(18) 0.7328(2) 0.15815(13) 0.0502(7) Uani 0.506(4) 1 d PU A 1
Gd4 Gd 0.25956(18) 0.7486(2) 0.27987(12) 0.0480(11) Uani 0.287(3) 1 d PU A 1
Gd5 Gd 0.4356(6) 0.6889(8) 0.1593(5) 0.075(3) Uani 0.192(5) 1 d PU A 1
Gd6 Gd 0.3752(2) 0.7262(2) 0.11251(13) 0.0567(12) Uani 0.302(3) 1 d PU A 1
Gd7 Gd 0.1949(4) 0.7438(4) 0.2228(2) 0.0213(10) Uani 0.233(3) 1 d PU A 1
Gd8 Gd 0.1645(5) 0.9432(5) 0.2309(4) 0.0372(16) Uani 0.10 1 d PU A 2
Gd9 Gd 0.2103(17) 0.9454(15) 0.2377(11) 0.071(5) Uiso 0.05 1 d P A 3
Gd10 Gd 0.305(3) 0.807(3) 0.0893(19) 0.158(12) Uiso 0.05 1 d P A 3
Gd11 Gd 0.321(3) 0.674(3) 0.2575(16) 0.125(9) Uiso 0.05 1 d P A 3
N1 N 0.2830(6) 0.8167(6) 0.1866(4) 0.0252(19) Uani 1 1 d . . .
C1 C 0.344(3) 0.496(2) 0.233(2) 0.040(6) Uiso 0.50 1 d P A 1
C2 C 0.446(3) 0.485(2) 0.2537(17) 0.045(7) Uiso 0.50 1 d P A 1
C3 C 0.501(2) 0.482(2) 0.192(3) 0.053(8) Uiso 0.50 1 d P A 1
C4 C 0.434(3) 0.496(2) 0.1364(17) 0.044(7) Uiso 0.50 1 d P A 1
C5 C 0.352(3) 0.496(2) 0.163(2) 0.038(6) Uiso 0.50 1 d P A 1
C6 C 0.2347(19) 0.5661(19) 0.1337(12) 0.036(5) Uiso 0.50 1 d P A 1
C7 C 0.238(2) 0.6156(18) 0.0719(13) 0.028(6) Uiso 0.50 1 d P A 1
C8 C 0.325(2) 0.599(2) 0.0438(14) 0.040(7) Uiso 0.50 1 d P A 1
C9 C 0.428(2) 0.545(2) 0.0711(13) 0.046(6) Uiso 0.50 1 d P A 1
C10 C 0.507(2) 0.570(2) 0.0645(16) 0.045(7) Uiso 0.50 1 d P A 1
C11 C 0.5758(19) 0.5644(18) 0.1074(14) 0.032(6) Uiso 0.50 1 d P A 1
C12 C 0.568(2) 0.530(2) 0.1804(15) 0.051(7) Uiso 0.50 1 d P A 1
C13 C 0.590(2) 0.566(2) 0.2342(15) 0.039(7) Uiso 0.50 1 d P A 1
C14 C 0.537(2) 0.577(2) 0.3006(14) 0.035(6) Uiso 0.50 1 d P A 1
C15 C 0.466(2) 0.532(2) 0.3062(14) 0.053(7) Uiso 0.50 1 d P A 1
C16 C 0.380(2) 0.576(2) 0.3508(15) 0.046(8) Uiso 0.50 1 d P A 1
C17 C 0.291(2) 0.579(2) 0.3419(13) 0.037(6) Uiso 0.50 1 d P A 1
C18 C 0.2650(19) 0.5454(18) 0.2834(12) 0.038(6) Uiso 0.50 1 d P A 1
C19 C 0.160(2) 0.599(2) 0.2495(16) 0.043(8) Uiso 0.50 1 d P A 1
C20 C 0.158(2) 0.605(2) 0.1829(16) 0.039(7) Uiso 0.50 1 d P A 1
C1B C 0.479(3) 0.4825(19) 0.1611(19) 0.036(6) Uiso 0.50 1 d P A 2
C2B C 0.379(4) 0.503(3) 0.137(2) 0.061(10) Uiso 0.50 1 d P A 2
C3B C 0.324(2) 0.503(2) 0.198(2) 0.045(7) Uiso 0.50 1 d P A 2
C4B C 0.386(3) 0.490(2) 0.2571(16) 0.050(7) Uiso 0.50 1 d P A 2
C5B C 0.484(3) 0.480(2) 0.229(2) 0.046(7) Uiso 0.50 1 d P A 2
C6B C 0.544(3) 0.527(3) 0.2528(19) 0.081(10) Uiso 0.50 1 d P A 2
C7B C 0.505(2) 0.574(2) 0.3172(15) 0.044(8) Uiso 0.50 1 d P A 2
C8B C 0.416(3) 0.581(2) 0.3541(16) 0.052(9) Uiso 0.50 1 d P A 2
C9B C 0.360(2) 0.536(2) 0.3168(14) 0.048(7) Uiso 0.50 1 d P A 2
C10B C 0.252(2) 0.582(2) 0.3305(14) 0.040(7) Uiso 0.50 1 d P A 2
C11B C 0.179(2) 0.5930(18) 0.2746(13) 0.029(6) Uiso 0.50 1 d P A 2
C12B C 0.218(2) 0.554(2) 0.2124(14) 0.050(7) Uiso 0.50 1 d P A 2
C13B C 0.1558(19) 0.6140(18) 0.1526(14) 0.029(6) Uiso 0.50 1 d P A 2
C14B C 0.206(2) 0.618(2) 0.0912(15) 0.038(7) Uiso 0.50 1 d P A 2
C15B C 0.3190(19) 0.5548(19) 0.0870(12) 0.037(5) Uiso 0.50 1 d P A 2
C16B C 0.365(3) 0.602(2) 0.0357(15) 0.049(8) Uiso 0.50 1 d P A 2
C17B C 0.471(2) 0.590(2) 0.0446(15) 0.042(7) Uiso 0.50 1 d P A 2
C18B C 0.521(3) 0.531(3) 0.1087(18) 0.066(8) Uiso 0.50 1 d P A 2
C19B C 0.589(2) 0.566(2) 0.1369(16) 0.041(7) Uiso 0.50 1 d P A 2
C20B C 0.601(3) 0.568(3) 0.204(2) 0.062(10) Uiso 0.50 1 d P A 2
C21 C 0.0677(11) 0.7118(11) 0.1578(7) 0.054(4) Uiso 1 1 d . . .
C22 C 0.0280(11) 0.7506(11) 0.2210(7) 0.054(4) Uiso 1 1 d . A .
C23 C 0.0859(10) 0.6877(10) 0.2793(7) 0.050(3) Uiso 1 1 d . . .
C24 C 0.1040(11) 0.7325(11) 0.3378(7) 0.051(3) Uiso 1 1 d . A .
C25 C 0.2071(11) 0.6716(10) 0.3664(7) 0.050(3) Uiso 1 1 d . . .
C26 C 0.2658(11) 0.7177(11) 0.3949(7) 0.057(4) Uiso 1 1 d . A .
C27 C 0.3736(11) 0.6649(11) 0.3830(7) 0.052(3) Uiso 1 1 d . . .
C28 C 0.4304(10) 0.7186(10) 0.3665(7) 0.050(3) Uiso 1 1 d . A .
C29 C 0.5181(11) 0.6624(11) 0.3248(7) 0.057(4) Uiso 1 1 d . . .
C30 C 0.5581(11) 0.7121(11) 0.2794(7) 0.052(3) Uiso 1 1 d . A .
C31 C 0.6079(10) 0.6541(10) 0.2230(6) 0.044(3) Uiso 1 1 d . . .
C32 C 0.6147(10) 0.6983(10) 0.1611(7) 0.048(3) Uiso 1 1 d . A .
C33 C 0.5979(10) 0.6521(10) 0.1033(6) 0.045(3) Uiso 1 1 d . . .
C34 C 0.5357(9) 0.7162(9) 0.0442(6) 0.040(3) Uiso 1 1 d . A .
C35 C 0.4753(10) 0.6731(10) 0.0165(6) 0.043(3) Uiso 1 1 d . . .
C36 C 0.3747(11) 0.7389(10) -0.0136(7) 0.050(3) Uiso 1 1 d . A .
C37 C 0.3033(11) 0.6990(11) 0.0012(7) 0.054(4) Uiso 1 1 d . . .
C38 C 0.1984(10) 0.7670(10) 0.0132(6) 0.046(3) Uiso 1 1 d . A .
C39 C 0.1548(11) 0.7136(11) 0.0561(7) 0.052(3) Uiso 1 1 d . . .
C40 C 0.0694(10) 0.7736(10) 0.0994(6) 0.043(3) Uiso 1 1 d . A .
C41 C 0.0339(11) 0.8783(11) 0.1006(7) 0.052(3) Uiso 1 1 d . . .
C42 C -0.0181(9) 0.9204(9) 0.1618(6) 0.039(3) Uiso 1 1 d . A .
C43 C -0.0164(10) 0.8575(10) 0.2191(6) 0.042(3) Uiso 1 1 d . . .
C44 C -0.0062(10) 0.9051(10) 0.2810(6) 0.042(3) Uiso 1 1 d . A .
C45 C 0.0585(11) 0.8443(11) 0.3360(7) 0.053(3) Uiso 1 1 d . . .
C46 C 0.1123(10) 0.8884(10) 0.3690(6) 0.043(3) Uiso 1 1 d . A .
C47 C 0.2203(10) 0.8206(10) 0.3953(6) 0.046(3) Uiso 1 1 d . . .
C48 C 0.2729(10) 0.8790(10) 0.3788(7) 0.050(3) Uiso 1 1 d . A .
C49 C 0.3828(10) 0.8241(10) 0.3599(7) 0.049(3) Uiso 1 1 d . . .
C50 C 0.4162(10) 0.8840(10) 0.3109(6) 0.041(3) Uiso 1 1 d . A .
C51 C 0.5069(10) 0.8216(10) 0.2727(6) 0.044(3) Uiso 1 1 d . . .
C52 C 0.5231(10) 0.8668(10) 0.2114(7) 0.047(3) Uiso 1 1 d . A .
C53 C 0.5724(11) 0.8084(10) 0.1538(7) 0.050(3) Uiso 1 1 d . . .
C54 C 0.5238(9) 0.8678(9) 0.0932(6) 0.039(3) Uiso 1 1 d . A .
C55 C 0.4974(10) 0.8222(10) 0.0378(7) 0.047(3) Uiso 1 1 d . . .
C56 C 0.4012(10) 0.8826(10) 0.0037(6) 0.045(3) Uiso 1 1 d . A .
C57 C 0.3378(10) 0.8428(10) -0.0177(6) 0.044(3) Uiso 1 1 d . . .
C58 C 0.2299(10) 0.9107(10) -0.0072(6) 0.044(3) Uiso 1 1 d . A .
C59 C 0.1598(10) 0.8743(9) 0.0132(6) 0.041(3) Uiso 1 1 d . . .
C60 C 0.0786(10) 0.9319(10) 0.0596(6) 0.044(3) Uiso 1 1 d . A .
C61 C 0.0707(11) 1.0280(10) 0.0811(7) 0.051(3) Uiso 1 1 d . . .
C62 C 0.0172(10) 1.0664(10) 0.1449(7) 0.050(3) Uiso 1 1 d . A .
C63 C -0.0220(10) 1.0071(10) 0.1850(6) 0.045(3) Uiso 1 1 d . . .
C64 C -0.0166(9) 1.0008(9) 0.2577(6) 0.035(3) Uiso 1 1 d . A .
C65 C 0.0400(10) 1.0410(10) 0.2924(7) 0.049(3) Uiso 1 1 d . . .
C66 C 0.1071(9) 0.9835(9) 0.3463(6) 0.040(3) Uiso 1 1 d . A .
C67 C 0.2078(10) 0.9737(10) 0.3526(6) 0.042(3) Uiso 1 1 d . . .
C68 C 0.2363(11) 1.0352(10) 0.3079(7) 0.050(3) Uiso 1 1 d . A .
C69 C 0.3482(11) 0.9855(11) 0.2864(7) 0.055(4) Uiso 1 1 d . . .
C70 C 0.3661(11) 1.0312(11) 0.2232(7) 0.052(3) Uiso 1 1 d . A .
C71 C 0.4545(10) 0.9644(10) 0.1853(6) 0.044(3) Uiso 1 1 d . . .
C72 C 0.4509(10) 0.9668(10) 0.1102(7) 0.049(3) Uiso 1 1 d . A .
C73 C 0.3612(11) 1.0253(11) 0.0775(7) 0.056(4) Uiso 1 1 d . . .
C74 C 0.3333(11) 0.9859(11) 0.0226(7) 0.058(4) Uiso 1 1 d . A .
C75 C 0.2264(10) 0.9975(10) 0.0143(7) 0.047(3) Uiso 1 1 d . . .
C76 C 0.1449(12) 1.0625(11) 0.0546(7) 0.059(4) Uiso 1 1 d . A .
C77 C 0.1694(11) 1.1248(11) 0.0930(7) 0.055(4) Uiso 1 1 d . . .
C78 C 0.1152(13) 1.1639(12) 0.1545(8) 0.067(4) Uiso 1 1 d . A .
C79 C 0.0429(10) 1.1345(10) 0.1817(7) 0.049(3) Uiso 1 1 d . . .
C80 C 0.0635(11) 1.1121(11) 0.2530(7) 0.054(4) Uiso 1 1 d . A .
C81 C 0.1630(11) 1.1117(11) 0.2691(7) 0.057(4) Uiso 1 1 d . . .
C82 C 0.1820(12) 1.1531(12) 0.2057(8) 0.063(4) Uiso 1 1 d . A .
C83 C 0.2856(11) 1.1063(11) 0.1821(7) 0.053(3) Uiso 1 1 d . . .
C84 C 0.2793(11) 1.0989(11) 0.1108(7) 0.053(3) Uiso 1 1 d . A .
Ni1 Ni 0.47638(8) 0.98288(9) 0.41607(6) 0.0137(3) Uani 1 1 d . . .
N2 N 0.6010(6) 0.8537(5) 0.4182(3) 0.0116(16) Uani 1 1 d . . .
N3 N 0.3480(5) 1.1105(6) 0.4119(4) 0.0133(16) Uani 1 1 d . . .
N4 N 0.4203(6) 0.9270(6) 0.4882(4) 0.0185(18) Uani 1 1 d . . .
N5 N 0.5306(6) 1.0370(5) 0.3418(4) 0.0164(17) Uani 1 1 d . . .
C85 C 0.3847(7) 1.2076(7) 0.3195(5) 0.016(2) Uani 1 1 d . . .
H85 H 0.3596 1.2703 0.2927 0.020 Uiso 1 1 calc R . .
C86 C 0.3221(7) 1.1978(7) 0.3687(5) 0.016(2) Uani 1 1 d . . .
C87 C 0.2196(7) 1.2755(7) 0.3801(5) 0.019(2) Uani 1 1 d . . .
C88 C 0.1824(7) 1.2369(7) 0.4300(5) 0.021(2) Uani 1 1 d . . .
C89 C 0.2610(7) 1.1370(7) 0.4493(5) 0.015(2) Uani 1 1 d . . .
C90 C 0.2518(7) 1.0718(7) 0.4994(5) 0.018(2) Uani 1 1 d . . .
H90 H 0.1894 1.0967 0.5235 0.021 Uiso 1 1 calc R . .
C91 C 0.3252(7) 0.9744(7) 0.5171(4) 0.017(2) Uani 1 1 d . . .
C92 C 0.3098(7) 0.9060(7) 0.5661(5) 0.018(2) Uani 1 1 d . . .
C93 C 0.3970(7) 0.8166(7) 0.5685(5) 0.018(2) Uani 1 1 d . . .
C94 C 0.4657(7) 0.8310(7) 0.5206(4) 0.015(2) Uani 1 1 d . . .
C95 C 0.5617(7) 0.7569(7) 0.5069(5) 0.017(2) Uani 1 1 d . . .
H95 H 0.5857 0.6939 0.5332 0.021 Uiso 1 1 calc R . .
C96 C 0.6257(7) 0.7647(7) 0.4597(5) 0.018(2) Uani 1 1 d . . .
C97 C 0.7251(7) 0.6851(7) 0.4446(5) 0.021(2) Uani 1 1 d . . .
C98 C 0.7639(7) 0.7225(7) 0.3946(5) 0.018(2) Uani 1 1 d . . .
C99 C 0.6886(7) 0.8265(7) 0.3785(4) 0.0141(19) Uani 1 1 d . . .
C100 C 0.6979(7) 0.8924(7) 0.3283(5) 0.019(2) Uani 1 1 d . . .
H100 H 0.7604 0.8685 0.3044 0.022 Uiso 1 1 calc R . .
C101 C 0.6239(7) 0.9885(7) 0.3112(4) 0.0118(19) Uani 1 1 d . . .
C102 C 0.6336(7) 1.0524(7) 0.2551(5) 0.020(2) Uani 1 1 d . . .
C103 C 0.5461(7) 1.1408(7) 0.2521(4) 0.015(2) Uani 1 1 d . . .
C104 C 0.4820(7) 1.1323(7) 0.3066(5) 0.020(2) Uani 1 1 d . . .
C105 C 0.1676(7) 1.3786(7) 0.3409(5) 0.020(2) Uani 1 1 d . . .
H10A H 0.2186 1.4042 0.3342 0.025 Uiso 1 1 calc R . .
H10B H 0.1116 1.4256 0.3683 0.025 Uiso 1 1 calc R . .
C106 C 0.1223(8) 1.3782(8) 0.2719(5) 0.030(3) Uani 1 1 d . . .
H10C H 0.0687 1.3568 0.2782 0.046 Uiso 1 1 calc R . .
H10D H 0.1771 1.3313 0.2445 0.046 Uiso 1 1 calc R . .
H10E H 0.0922 1.4463 0.2486 0.046 Uiso 1 1 calc R . .
C107 C 0.0778(8) 1.2837(7) 0.4603(5) 0.022(2) Uani 1 1 d . . .
H10F H 0.0459 1.3578 0.4500 0.027 Uiso 1 1 calc R . .
H10G H 0.0864 1.2698 0.5102 0.027 Uiso 1 1 calc R . .
C108 C 0.0036(8) 1.2462(9) 0.4352(6) 0.031(3) Uani 1 1 d . . .
H10H H -0.0629 1.2807 0.4571 0.046 Uiso 1 1 calc R . .
H10I H 0.0331 1.1733 0.4466 0.046 Uiso 1 1 calc R . .
H10J H -0.0068 1.2609 0.3859 0.046 Uiso 1 1 calc R . .
C109 C 0.2114(7) 0.9305(8) 0.6021(4) 0.020(2) Uani 1 1 d . . .
H10K H 0.1826 0.9998 0.6164 0.024 Uiso 1 1 calc R . .
H10L H 0.2266 0.8836 0.6434 0.024 Uiso 1 1 calc R . .
C110 C 0.1306(8) 0.9228(8) 0.5574(6) 0.030(3) Uani 1 1 d . . .
H11A H 0.0697 0.9347 0.5840 0.045 Uiso 1 1 calc R . .
H11B H 0.1599 0.8553 0.5413 0.045 Uiso 1 1 calc R . .
H11C H 0.1106 0.9735 0.5185 0.045 Uiso 1 1 calc R . .
C111 C 0.4193(8) 0.7192(7) 0.6086(5) 0.020(2) Uani 1 1 d . . .
H11D H 0.3785 0.7335 0.6502 0.024 Uiso 1 1 calc R . .
H11E H 0.4933 0.6826 0.6223 0.024 Uiso 1 1 calc R . .
C112 C 0.3920(9) 0.6523(8) 0.5663(5) 0.031(3) Uani 1 1 d . . .
H11F H 0.3981 0.5935 0.5953 0.046 Uiso 1 1 calc R . .
H11G H 0.4394 0.6296 0.5288 0.046 Uiso 1 1 calc R . .
H11H H 0.3210 0.6913 0.5482 0.046 Uiso 1 1 calc R . .
C113 C 0.7730(7) 0.5793(7) 0.4797(5) 0.020(2) Uani 1 1 d . . .
H11I H 0.7612 0.5835 0.5289 0.024 Uiso 1 1 calc R . .
H11J H 0.8484 0.5466 0.4734 0.024 Uiso 1 1 calc R . .
C114 C 0.7295(9) 0.5145(8) 0.4533(6) 0.035(3) Uani 1 1 d . . .
H11K H 0.7600 0.4485 0.4796 0.053 Uiso 1 1 calc R . .
H11L H 0.7461 0.5052 0.4055 0.053 Uiso 1 1 calc R . .
H11M H 0.6544 0.5476 0.4578 0.053 Uiso 1 1 calc R . .
C115 C 0.8641(7) 0.6704(7) 0.3598(5) 0.020(2) Uani 1 1 d . . .
H11N H 0.9119 0.6103 0.3892 0.024 Uiso 1 1 calc R . .
H11O H 0.8952 0.7165 0.3535 0.024 Uiso 1 1 calc R . .
C116 C 0.8520(8) 0.6371(8) 0.2902(5) 0.030(3) Uani 1 1 d . . .
H11P H 0.9192 0.6068 0.2687 0.046 Uiso 1 1 calc R . .
H11Q H 0.8030 0.6959 0.2612 0.046 Uiso 1 1 calc R . .
H11R H 0.8263 0.5873 0.2963 0.046 Uiso 1 1 calc R . .
C117 C 0.7244(7) 1.0176(7) 0.2095(5) 0.019(2) Uani 1 1 d . . .
H11S H 0.7888 0.9831 0.2378 0.022 Uiso 1 1 calc R . .
H11T H 0.7243 1.0773 0.1841 0.022 Uiso 1 1 calc R . .
C118 C 0.7241(7) 0.9460(8) 0.1591(5) 0.023(2) Uani 1 1 d . . .
H11U H 0.6605 0.9796 0.1310 0.034 Uiso 1 1 calc R . .
H11V H 0.7279 0.8851 0.1839 0.034 Uiso 1 1 calc R . .
H11W H 0.7838 0.9273 0.1301 0.034 Uiso 1 1 calc R . .
C119 C 0.5149(7) 1.2313(8) 0.2026(5) 0.020(2) Uani 1 1 d . . .
H11X H 0.5773 1.2284 0.1806 0.024 Uiso 1 1 calc R . .
H11Y H 0.4835 1.2929 0.2273 0.024 Uiso 1 1 calc R . .
C120 C 0.4383(8) 1.2388(8) 0.1479(5) 0.026(2) Uani 1 1 d . . .
H12A H 0.4220 1.2981 0.1161 0.038 Uiso 1 1 calc R . .
H12B H 0.3749 1.2452 0.1691 0.038 Uiso 1 1 calc R . .
H12C H 0.4688 1.1778 0.1234 0.038 Uiso 1 1 calc R . .
C121 C 0.8447(9) 0.3921(9) 0.1985(6) 0.038(3) Uani 1 1 d . . .
H121 H 0.8690 0.4390 0.1840 0.046 Uiso 1 1 calc R . .
C122 C 0.8142(8) 0.3524(9) 0.1521(5) 0.033(3) Uani 1 1 d . . .
H122 H 0.8186 0.3695 0.1053 0.040 Uiso 1 1 calc R . .
C123 C 0.7763(8) 0.2864(9) 0.1715(6) 0.034(3) Uani 1 1 d . . .
H123 H 0.7539 0.2582 0.1381 0.041 Uiso 1 1 calc R . .
C124 C 0.7706(8) 0.2611(9) 0.2393(6) 0.034(3) Uani 1 1 d . . .
H124 H 0.7450 0.2149 0.2524 0.041 Uiso 1 1 calc R . .
C125 C 0.8020(8) 0.3024(9) 0.2886(5) 0.031(3) Uani 1 1 d . . .
H125 H 0.7960 0.2865 0.3353 0.038 Uiso 1 1 calc R . .
C126 C 0.8425(8) 0.3677(8) 0.2684(6) 0.032(3) Uani 1 1 d . . .
H126 H 0.8679 0.3949 0.3007 0.038 Uiso 1 1 calc R . .
C127 C 0.8249(10) 0.5773(9) -0.0072(6) 0.074(5) Uani 1 1 d G . .
H127 H 0.8101 0.5446 -0.0414 0.088 Uiso 1 1 calc R . .
C128 C 0.7748(7) 0.6820(9) -0.0090(4) 0.063(4) Uani 1 1 d G . .
H128 H 0.7258 0.7209 -0.0444 0.075 Uiso 1 1 calc R . .
C129 C 0.7965(8) 0.7298(7) 0.0410(6) 0.068(4) Uani 1 1 d G . .
H129 H 0.7623 0.8014 0.0398 0.082 Uiso 1 1 calc R . .
C130 C 0.8683(9) 0.6730(10) 0.0928(5) 0.085(6) Uani 1 1 d G . .
H130 H 0.8831 0.7057 0.1270 0.101 Uiso 1 1 calc R . .
C131 C 0.9184(7) 0.5682(10) 0.0946(6) 0.097(7) Uani 1 1 d G . .
H131 H 0.9675 0.5294 0.1299 0.117 Uiso 1 1 calc R . .
C132 C 0.8967(9) 0.5204(7) 0.0445(7) 0.102(7) Uani 1 1 d G . .
H132 H 0.9310 0.4488 0.0457 0.123 Uiso 1 1 calc R . .

loop_
_atom_site_aniso_label
_atom_site_aniso_U_11
_atom_site_aniso_U_22
_atom_site_aniso_U_33
_atom_site_aniso_U_23
_atom_site_aniso_U_13
_atom_site_aniso_U_12
Gd1 0.0289(4) 0.0244(4) 0.0463(5) -0.0080(3) 0.0051(3) -0.0147(3)
Gd2 0.119(5) 0.138(5) 0.113(5) 0.009(3) 0.023(3) -0.109(4)
Gd3 0.0179(8) 0.0763(17) 0.0401(10) -0.0059(11) 0.0090(6) -0.0084(11)
Gd4 0.0374(15) 0.074(2) 0.0319(15) 0.0186(12) -0.0026(11) -0.0292(15)
Gd5 0.032(3) 0.100(6) 0.087(5) -0.053(5) 0.002(3) -0.019(4)
Gd6 0.0494(19) 0.085(2) 0.0479(17) -0.0420(15) 0.0233(14) -0.0365(17)
Gd7 0.0279(18) 0.040(2) 0.0128(15) -0.0077(14) 0.0000(14) -0.0294(16)
Gd8 0.018(3) 0.036(4) 0.065(4) -0.025(3) 0.011(3) -0.015(3)
N1 0.015(4) 0.023(5) 0.036(5) 0.001(4) 0.000(4) -0.008(4)
Ni1 0.0109(6) 0.0133(7) 0.0175(6) -0.0026(5) 0.0042(5) -0.0062(5)
N2 0.017(4) 0.013(4) 0.009(4) 0.001(3) -0.001(3) -0.012(4)
N3 0.014(4) 0.021(4) 0.014(4) 0.000(3) -0.003(3) -0.016(4)
N4 0.018(4) 0.020(5) 0.020(4) -0.005(4) 0.002(3) -0.010(4)
N5 0.017(4) 0.007(4) 0.022(4) -0.002(3) -0.003(3) -0.003(4)
C85 0.020(5) 0.009(5) 0.018(5) 0.001(4) -0.004(4) -0.004(4)
C86 0.012(5) 0.018(5) 0.020(5) -0.005(4) 0.001(4) -0.007(4)
C87 0.019(5) 0.019(5) 0.021(5) -0.006(4) 0.000(4) -0.011(5)
C88 0.015(5) 0.019(6) 0.026(5) -0.010(4) -0.002(4) -0.004(5)
C89 0.011(5) 0.015(5) 0.021(5) -0.006(4) 0.004(4) -0.006(4)
C90 0.011(5) 0.029(6) 0.020(5) -0.018(4) 0.012(4) -0.012(5)
C91 0.016(5) 0.020(6) 0.015(5) -0.013(4) 0.006(4) -0.008(5)
C92 0.018(5) 0.023(6) 0.018(5) -0.001(4) 0.003(4) -0.014(5)
C93 0.016(5) 0.020(6) 0.018(5) -0.003(4) 0.004(4) -0.008(5)
C94 0.012(5) 0.014(5) 0.017(5) -0.004(4) -0.001(4) -0.003(4)
C95 0.027(6) 0.011(5) 0.019(5) -0.001(4) 0.005(4) -0.014(5)
C96 0.015(5) 0.020(5) 0.025(5) -0.006(4) -0.003(4) -0.012(5)
C97 0.017(5) 0.020(6) 0.025(5) -0.007(4) -0.001(4) -0.007(5)
C98 0.011(5) 0.016(5) 0.027(5) -0.012(4) 0.001(4) -0.006(4)
C99 0.016(5) 0.013(5) 0.016(5) -0.007(4) 0.003(4) -0.008(4)
C100 0.010(5) 0.022(6) 0.026(5) -0.015(4) 0.005(4) -0.007(4)
C101 0.010(5) 0.018(5) 0.011(4) -0.008(4) 0.006(4) -0.009(4)
C102 0.020(5) 0.020(6) 0.020(5) -0.005(4) 0.006(4) -0.011(5)
C103 0.014(5) 0.015(5) 0.019(5) -0.001(4) 0.005(4) -0.009(4)
C104 0.023(5) 0.023(6) 0.020(5) -0.006(4) -0.001(4) -0.016(5)
C105 0.021(5) 0.015(5) 0.026(5) 0.001(4) 0.002(4) -0.009(5)
C106 0.025(6) 0.026(6) 0.042(7) -0.004(5) -0.002(5) -0.013(5)
C107 0.028(6) 0.016(5) 0.025(5) -0.007(4) 0.007(4) -0.012(5)
C108 0.023(6) 0.039(7) 0.036(6) -0.007(5) 0.006(5) -0.019(6)
C109 0.024(5) 0.029(6) 0.009(5) -0.003(4) 0.001(4) -0.014(5)
C110 0.019(5) 0.035(7) 0.042(7) -0.013(5) 0.012(5) -0.016(5)
C111 0.023(5) 0.023(6) 0.017(5) 0.003(4) 0.001(4) -0.014(5)
C112 0.048(7) 0.029(6) 0.028(6) 0.010(5) -0.009(5) -0.031(6)
C113 0.010(5) 0.023(6) 0.028(5) -0.008(4) 0.005(4) -0.007(5)
C114 0.037(7) 0.028(7) 0.041(7) -0.011(5) 0.002(5) -0.015(6)
C115 0.013(5) 0.015(5) 0.025(5) 0.003(4) 0.000(4) -0.002(4)
C116 0.026(6) 0.028(6) 0.037(6) -0.012(5) 0.006(5) -0.011(5)
C117 0.017(5) 0.025(6) 0.014(5) -0.002(4) 0.007(4) -0.011(5)
C118 0.020(5) 0.027(6) 0.027(5) -0.008(4) 0.007(4) -0.016(5)
C119 0.017(5) 0.029(6) 0.015(5) -0.001(4) 0.003(4) -0.012(5)
C120 0.029(6) 0.023(6) 0.025(5) 0.002(4) 0.003(5) -0.012(5)
C121 0.034(7) 0.029(7) 0.045(7) 0.013(6) 0.004(6) -0.012(6)
C122 0.027(6) 0.049(8) 0.019(5) 0.005(5) 0.002(5) -0.015(6)
C123 0.025(6) 0.031(7) 0.032(6) -0.008(5) 0.004(5) 0.000(5)
C124 0.032(6) 0.032(7) 0.036(7) 0.002(5) -0.002(5) -0.013(6)
C125 0.029(6) 0.047(7) 0.017(5) -0.006(5) 0.000(4) -0.016(6)
C126 0.019(6) 0.036(7) 0.035(6) -0.009(5) -0.002(5) -0.008(5)
C127 0.100(14) 0.094(14) 0.071(11) -0.052(10) 0.030(10) -0.076(12)
C128 0.046(8) 0.092(13) 0.066(10) 0.007(9) 0.002(7) -0.047(9)
C129 0.066(11) 0.096(13) 0.061(10) -0.009(9) 0.013(8) -0.053(11)
C130 0.064(11) 0.068(12) 0.137(17) 0.012(11) -0.032(11) -0.046(10)
C131 0.055(11) 0.15(2) 0.086(14) 0.014(14) 0.021(10) -0.049(14)
C132 0.079(14) 0.107(17) 0.13(2) 0.021(15) 0.031(13) -0.059(14)

loop_
_atom_type_symbol
_atom_type_description
_atom_type_scat_dispersion_real
_atom_type_scat_dispersion_imag
_atom_type_scat_source
C C 0.0033 0.0016 'International Tables Vol C Tables 4.2.6.8 and 6.1.1.4'
H H 0.0000 0.0000 'International Tables Vol C Tables 4.2.6.8 and 6.1.1.4'
N N 0.0061 0.0033 'International Tables Vol C Tables 4.2.6.8 and 6.1.1.4'
Ni Ni 0.3393 1.1124 'International Tables Vol C Tables 4.2.6.8 and 6.1.1.4'
Gd Gd -0.1653 3.9035 'International Tables Vol C Tables 4.2.6.8 and 6.1.1.4'

loop_
_geom_angle_atom_site_label_1
_geom_angle_atom_site_label_2
_geom_angle_atom_site_label_3
_geom_angle
N1 Gd1 C82 164.7(4)
N1 Gd1 C78 163.3(4)
C82 Gd1 C78 32.0(5)
N1 Gd1 C83 137.8(4)
C82 Gd1 C83 33.6(5)
C78 Gd1 C83 54.7(5)
N1 Gd1 C77 136.2(4)
C82 Gd1 C77 55.5(5)
C78 Gd1 C77 33.7(5)
C83 Gd1 C77 56.3(4)
N1 Gd1 C81 137.2(4)
C82 Gd1 C81 33.3(5)
C78 Gd1 C81 55.7(5)
C83 Gd1 C81 58.3(5)
C77 Gd1 C81 86.6(5)
N1 Gd1 C79 138.2(4)
C82 Gd1 C79 53.0(5)
C78 Gd1 C79 32.5(5)
C83 Gd1 C79 84.0(4)
C77 Gd1 C79 58.9(5)
C81 Gd1 C79 55.6(4)
N1 Gd1 C84 128.3(4)
C82 Gd1 C84 53.4(5)
C78 Gd1 C84 53.6(5)
C83 Gd1 C84 32.1(4)
C77 Gd1 C84 33.6(4)
C81 Gd1 C84 85.5(4)
C79 Gd1 C84 85.7(4)
N1 Gd1 C80 129.5(4)
C82 Gd1 C80 51.9(5)
C78 Gd1 C80 52.5(5)
C83 Gd1 C80 84.8(4)
C77 Gd1 C80 85.5(4)
C81 Gd1 C80 33.1(4)
C79 Gd1 C80 31.6(4)
C84 Gd1 C80 102.2(4)
N1 Gd1 C68 110.5(4)
C82 Gd1 C68 56.3(5)
C78 Gd1 C68 84.2(5)
C83 Gd1 C68 66.3(4)
C77 Gd1 C68 111.8(4)
C81 Gd1 C68 29.4(4)
C79 Gd1 C68 83.0(4)
C84 Gd1 C68 98.3(4)
C80 Gd1 C68 54.4(4)
N1 Gd1 C62 108.7(3)
C82 Gd1 C62 84.5(5)
C78 Gd1 C62 57.2(5)
C83 Gd1 C62 111.9(4)
C77 Gd1 C62 66.9(4)
C81 Gd1 C62 85.8(4)
C79 Gd1 C62 32.6(4)
C84 Gd1 C62 100.4(4)
C80 Gd1 C62 55.0(4)
C68 Gd1 C62 109.2(4)
N1 Gd1 C70 110.8(4)
C82 Gd1 C70 56.2(5)
C78 Gd1 C70 83.9(5)
C83 Gd1 C70 30.6(4)
C77 Gd1 C70 85.2(4)
C81 Gd1 C70 64.4(4)
C79 Gd1 C70 109.2(4)
C84 Gd1 C70 54.5(4)
C80 Gd1 C70 97.2(4)
C68 Gd1 C70 54.8(4)
C62 Gd1 C70 140.5(4)
Gd4 Gd2 N1 72.1(3)
Gd4 Gd2 C23 103.8(4)
N1 Gd2 C23 169.1(5)
Gd4 Gd2 C22 131.3(5)
N1 Gd2 C22 142.9(5)
C23 Gd2 C22 34.1(4)
Gd4 Gd2 C19 110.1(8)
N1 Gd2 C19 156.7(8)
C23 Gd2 C19 34.1(8)
C22 Gd2 C19 53.3(8)
Gd4 Gd2 C21 161.1(5)
N1 Gd2 C21 126.6(5)
C23 Gd2 C21 57.3(5)
C22 Gd2 C21 32.6(4)
C19 Gd2 C21 54.4(8)
Gd4 Gd2 C20 135.4(8)
N1 Gd2 C20 134.8(7)
C23 Gd2 C20 55.1(7)
C22 Gd2 C20 53.9(7)
C19 Gd2 C20 29.6(10)
C21 Gd2 C20 35.2(7)
Gd4 Gd2 C24 73.4(4)
N1 Gd2 C24 138.1(5)
C23 Gd2 C24 33.3(4)
C22 Gd2 C24 58.6(4)
C19 Gd2 C24 60.4(8)
C21 Gd2 C24 88.5(5)
C20 Gd2 C24 86.9(7)
Gd4 Gd2 C43 120.7(4)
N1 Gd2 C43 116.5(4)
C23 Gd2 C43 56.2(4)
C22 Gd2 C43 30.4(4)
C19 Gd2 C43 83.0(7)
C21 Gd2 C43 52.1(4)
C20 Gd2 C43 82.4(7)
C24 Gd2 C43 64.1(4)
Gd4 Gd2 C18 83.4(6)
N1 Gd2 C18 131.4(6)
C23 Gd2 C18 56.5(6)
C22 Gd2 C18 84.2(6)
C19 Gd2 C18 31.9(8)
C21 Gd2 C18 84.3(6)
C20 Gd2 C18 51.9(8)
C24 Gd2 C18 65.9(6)
C43 Gd2 C18 112.0(6)
Gd4 Gd2 C25 51.7(3)
N1 Gd2 C25 123.8(4)
C23 Gd2 C25 52.8(4)
C22 Gd2 C25 85.0(4)
C19 Gd2 C25 63.2(8)
C21 Gd2 C25 109.5(4)
C20 Gd2 C25 92.7(8)
C24 Gd2 C25 29.7(4)
C43 Gd2 C25 93.7(4)
C18 Gd2 C25 50.6(6)
Gd4 Gd2 C45 71.0(4)
N1 Gd2 C45 114.2(4)
C23 Gd2 C45 55.1(4)
C22 Gd2 C45 63.6(4)
C19 Gd2 C45 87.6(8)
C21 Gd2 C45 96.0(4)
C20 Gd2 C45 109.4(7)
C24 Gd2 C45 29.8(4)
C43 Gd2 C45 51.5(4)
C18 Gd2 C45 95.3(6)
C25 Gd2 C45 50.6(4)
Gd5 Gd3 Gd6 62.2(10)
Gd5 Gd3 N1 92.3(9)
Gd6 Gd3 N1 70.1(3)
Gd5 Gd3 C33 89.0(9)
Gd6 Gd3 C33 100.2(3)
N1 Gd3 C33 168.1(4)
Gd5 Gd3 C32 110.4(9)
Gd6 Gd3 C32 135.6(4)
N1 Gd3 C32 151.4(4)
C33 Gd3 C32 36.0(4)
Gd5 Gd3 C31 93.9(10)
Gd6 Gd3 C31 149.7(4)
N1 Gd3 C31 133.2(4)
C33 Gd3 C31 58.4(4)
C32 Gd3 C31 32.5(4)
Gd5 Gd3 C34 98.5(10)
Gd6 Gd3 C34 76.4(3)
N1 Gd3 C34 134.4(4)
C33 Gd3 C34 33.8(4)
C32 Gd3 C34 60.9(4)
C31 Gd3 C34 90.2(4)
Gd5 Gd3 C11 55.1(10)
Gd6 Gd3 C11 82.3(6)
N1 Gd3 C11 145.1(6)
C33 Gd3 C11 33.9(6)
C32 Gd3 C11 62.7(6)
C31 Gd3 C11 68.2(7)
C34 Gd3 C11 52.3(6)
Gd5 Gd3 C53 143.5(9)
Gd6 Gd3 C53 134.9(3)
N1 Gd3 C53 122.8(4)
C33 Gd3 C53 58.9(4)
C32 Gd3 C53 33.1(4)
C31 Gd3 C53 55.9(4)
C34 Gd3 C53 65.2(4)
C11 Gd3 C53 91.8(6)
Gd5 Gd3 C12 42.2(10)
Gd6 Gd3 C12 96.7(6)
N1 Gd3 C12 128.9(7)
C33 Gd3 C12 57.6(7)
C32 Gd3 C12 68.8(7)
C31 Gd3 C12 54.4(6)
C34 Gd3 C12 84.2(7)
C11 Gd3 C12 32.6(8)
C53 Gd3 C12 101.8(7)
Gd5 Gd3 C13 62.6(11)
Gd6 Gd3 C13 123.1(6)
N1 Gd3 C13 124.8(7)
C33 Gd3 C13 66.1(7)
C32 Gd3 C13 58.0(7)
C31 Gd3 C13 31.7(6)
C34 Gd3 C13 99.2(7)
C11 Gd3 C13 55.2(8)
C53 Gd3 C13 86.9(6)
C12 Gd3 C13 28.0(8)
Gd5 Gd3 C30 104.2(10)
Gd6 Gd3 C30 164.0(3)
N1 Gd3 C30 104.0(4)
C33 Gd3 C30 87.2(4)
C32 Gd3 C30 54.8(4)
C31 Gd3 C30 30.0(4)
C34 Gd3 C30 115.7(4)
C11 Gd3 C30 96.8(7)
C53 Gd3 C30 61.0(4)
C12 Gd3 C30 75.2(7)
C13 Gd3 C30 47.4(6)
Gd2 Gd4 Gd7 1.2(4)
Gd2 Gd4 N1 68.1(3)
Gd7 Gd4 N1 69.0(3)
Gd2 Gd4 C26 135.7(4)
Gd7 Gd4 C26 134.7(4)
N1 Gd4 C26 154.7(4)
Gd2 Gd4 C25 99.2(4)
Gd7 Gd4 C25 98.3(4)
N1 Gd4 C25 167.2(4)
C26 Gd4 C25 37.4(5)
Gd2 Gd4 C27 149.2(4)
Gd7 Gd4 C27 149.1(4)
N1 Gd4 C27 131.7(4)
C26 Gd4 C27 34.3(5)
C25 Gd4 C27 60.2(5)
Gd2 Gd4 C47 135.7(4)
Gd7 Gd4 C47 134.5(4)
N1 Gd4 C47 128.1(4)
C26 Gd4 C47 32.3(4)
C25 Gd4 C47 60.1(4)
C27 Gd4 C47 56.8(4)
Gd2 Gd4 C17 95.0(7)
Gd7 Gd4 C17 94.8(7)
N1 Gd4 C17 143.5(7)
C26 Gd4 C17 55.7(7)
C25 Gd4 C17 34.6(7)
C27 Gd4 C17 54.7(7)
C47 Gd4 C17 87.0(7)
Gd2 Gd4 C24 75.2(4)
Gd7 Gd4 C24 74.1(3)
N1 Gd4 C24 136.3(4)
C26 Gd4 C24 61.7(5)
C25 Gd4 C24 33.1(4)
C27 Gd4 C24 91.7(4)
C47 Gd4 C24 67.5(4)
C17 Gd4 C24 60.5(7)
Gd2 Gd4 C16 116.4(8)
Gd7 Gd4 C16 116.6(7)
N1 Gd4 C16 131.2(7)
C26 Gd4 C16 53.7(8)
C25 Gd4 C16 54.5(8)
C27 Gd4 C16 33.5(8)
C47 Gd4 C16 84.5(7)
C17 Gd4 C16 28.8(9)
C24 Gd4 C16 86.0(8)
Gd2 Gd4 C45 80.8(4)
Gd7 Gd4 C45 79.6(3)
N1 Gd4 C45 117.4(4)
C26 Gd4 C45 68.1(5)
C25 Gd4 C45 57.1(4)
C27 Gd4 C45 102.4(4)
C47 Gd4 C45 54.9(4)
C17 Gd4 C45 89.8(7)
C24 Gd4 C45 31.0(4)
C16 Gd4 C45 111.1(7)
Gd2 Gd4 C28 162.5(4)
Gd7 Gd4 C28 163.6(4)
N1 Gd4 C28 103.9(3)
C26 Gd4 C28 55.8(5)
C25 Gd4 C28 88.6(4)
C27 Gd4 C28 29.6(4)
C47 Gd4 C28 61.7(4)
C17 Gd4 C28 82.4(7)
C24 Gd4 C28 117.4(4)
C16 Gd4 C28 56.1(8)
C45 Gd4 C28 116.4(4)
Gd3 Gd5 Gd6 87.4(13)
Gd3 Gd5 N1 70.1(8)
Gd6 Gd5 N1 66.6(4)
Gd3 Gd5 C12 126.2(12)
Gd6 Gd5 C12 130.8(9)
N1 Gd5 C12 151.3(10)
Gd3 Gd5 C11 111.0(11)
Gd6 Gd5 C11 100.8(8)
N1 Gd5 C11 167.3(8)
C12 Gd5 C11 38.3(9)
Gd3 Gd5 C33 74.9(9)
Gd6 Gd5 C33 101.0(7)
N1 Gd5 C33 143.1(6)
C12 Gd5 C33 63.1(8)
C11 Gd5 C33 36.2(7)
Gd3 Gd5 C13 103.6(11)
Gd6 Gd5 C13 162.0(8)
N1 Gd5 C13 130.4(8)
C12 Gd5 C13 31.5(9)
C11 Gd5 C13 62.1(9)
C33 Gd5 C13 69.0(8)
Gd3 Gd5 C10 121.0(13)
Gd6 Gd5 C10 73.4(8)
N1 Gd5 C10 138.1(9)
C12 Gd5 C10 58.9(11)
C11 Gd5 C10 30.0(9)
C33 Gd5 C10 56.1(7)
C13 Gd5 C10 88.6(10)
Gd3 Gd5 C31 71.1(9)
Gd6 Gd5 C31 151.2(8)
N1 Gd5 C31 120.2(5)
C12 Gd5 C31 58.0(8)
C11 Gd5 C31 70.9(8)
C33 Gd5 C31 55.6(4)
C13 Gd5 C31 32.8(7)
C10 Gd5 C31 100.8(8)
Gd3 Gd5 C32 55.8(8)
Gd6 Gd5 C32 121.6(8)
N1 Gd5 C32 123.4(5)
C12 Gd5 C32 70.9(8)
C11 Gd5 C32 62.7(7)
C33 Gd5 C32 32.7(4)
C13 Gd5 C32 57.6(7)
C10 Gd5 C32 88.0(8)
C31 Gd5 C32 29.8(4)
Gd3 Gd5 C34 67.5(10)
Gd6 Gd5 C34 70.2(6)
N1 Gd5 C34 119.4(6)
C12 Gd5 C34 89.3(8)
C11 Gd5 C34 52.9(7)
C33 Gd5 C34 31.6(4)
C13 Gd5 C34 100.5(8)
C10 Gd5 C34 53.5(7)
C31 Gd5 C34 83.6(4)
C32 Gd5 C34 55.0(4)
Gd3 Gd5 C3 155.8(13)
Gd6 Gd5 C3 115.0(11)
N1 Gd5 C3 125.7(9)
C12 Gd5 C3 31.4(9)
C11 Gd5 C3 58.1(11)
C33 Gd5 C3 91.2(8)
C13 Gd5 C3 52.5(10)
C10 Gd5 C3 61.9(13)
C31 Gd5 C3 84.7(9)
C32 Gd5 C3 102.2(8)
C34 Gd5 C3 110.1(10)
Gd5 Gd6 Gd3 30.4(4)
Gd5 Gd6 N1 81.9(4)
Gd3 Gd6 N1 72.7(3)
Gd5 Gd6 C35 104.6(5)
Gd3 Gd6 C35 104.3(3)
N1 Gd6 C35 162.1(4)
Gd5 Gd6 C36 139.0(5)
Gd3 Gd6 C36 130.8(3)
N1 Gd6 C36 135.7(4)
C35 Gd6 C36 34.5(4)
Gd5 Gd6 C10 79.3(9)
Gd3 Gd6 C10 96.6(8)
N1 Gd6 C10 157.3(8)
C35 Gd6 C10 38.9(8)
C36 Gd6 C10 66.4(8)
Gd5 Gd6 C37 147.1(5)
Gd3 Gd6 C37 161.7(4)
N1 Gd6 C37 124.2(4)
C35 Gd6 C37 57.4(4)
C36 Gd6 C37 32.9(4)
C10 Gd6 C37 70.0(8)
Gd5 Gd6 C34 84.6(5)
Gd3 Gd6 C34 73.9(3)
N1 Gd6 C34 134.5(4)
C35 Gd6 C34 33.1(4)
C36 Gd6 C34 58.1(4)
C10 Gd6 C34 56.1(7)
C37 Gd6 C34 88.1(4)
Gd5 Gd6 C9 90.7(7)
Gd3 Gd6 C9 117.1(6)
N1 Gd6 C9 138.1(6)
C35 Gd6 C9 59.3(7)
C36 Gd6 C9 71.3(7)
C10 Gd6 C9 30.5(9)
C37 Gd6 C9 56.7(7)
C34 Gd6 C9 85.1(6)
Gd5 Gd6 C8 117.6(7)
Gd3 Gd6 C8 146.7(6)
N1 Gd6 C8 123.6(7)
C35 Gd6 C8 68.6(7)
C36 Gd6 C8 60.9(7)
C10 Gd6 C8 56.7(9)
C37 Gd6 C8 33.3(7)
C34 Gd6 C8 101.1(7)
C9 Gd6 C8 30.4(8)
Gd5 Gd6 C11 54.6(7)
Gd3 Gd6 C11 69.3(6)
N1 Gd6 C11 136.5(6)
C35 Gd6 C11 52.6(6)
C36 Gd6 C11 86.3(6)
C10 Gd6 C11 27.2(9)
C37 Gd6 C11 96.9(6)
C34 Gd6 C11 50.3(6)
C9 Gd6 C11 52.6(8)
C8 Gd6 C11 82.1(8)
Gd5 Gd6 C57 143.1(6)
Gd3 Gd6 C57 118.3(3)
N1 Gd6 C57 110.7(4)
C35 Gd6 C57 54.4(4)
C36 Gd6 C57 28.6(4)
C10 Gd6 C57 92.0(8)
C37 Gd6 C57 52.3(4)
C34 Gd6 C57 61.5(4)
C9 Gd6 C57 99.8(6)
C8 Gd6 C57 85.1(6)
C11 Gd6 C57 105.5(6)
Gd4 Gd7 N1 69.6(3)
Gd4 Gd7 C23 103.2(4)
N1 Gd7 C23 168.3(4)
Gd4 Gd7 C22 131.6(4)
N1 Gd7 C22 145.0(5)
C23 Gd7 C22 35.0(5)
Gd4 Gd7 C19 109.0(8)
N1 Gd7 C19 155.5(8)
C23 Gd7 C19 34.7(8)
C22 Gd7 C19 54.6(8)
Gd4 Gd7 C21 162.0(4)
N1 Gd7 C21 128.4(4)
C23 Gd7 C21 59.0(5)
C22 Gd7 C21 33.6(4)
C19 Gd7 C21 55.7(8)
Gd4 Gd7 C20 134.2(7)
N1 Gd7 C20 135.4(7)
C23 Gd7 C20 56.3(7)
C22 Gd7 C20 55.4(7)
C19 Gd7 C20 30.2(10)
C21 Gd7 C20 36.1(7)
Gd4 Gd7 C24 72.8(3)
N1 Gd7 C24 135.7(4)
C23 Gd7 C24 33.4(4)
C22 Gd7 C24 59.5(4)
C19 Gd7 C24 60.9(8)
C21 Gd7 C24 90.3(5)
C20 Gd7 C24 88.1(7)
Gd4 Gd7 C43 120.7(3)
N1 Gd7 C43 117.4(4)
C23 Gd7 C43 57.6(4)
C22 Gd7 C43 31.1(4)
C19 Gd7 C43 85.0(7)
C21 Gd7 C43 53.5(4)
C20 Gd7 C43 84.6(7)
C24 Gd7 C43 65.1(4)
Gd4 Gd7 C18 82.0(5)
N1 Gd7 C18 128.8(6)
C23 Gd7 C18 56.7(6)
C22 Gd7 C18 85.3(6)
C19 Gd7 C18 31.9(8)
C21 Gd7 C18 85.6(6)
C20 Gd7 C18 52.3(8)
C24 Gd7 C18 65.9(6)
C43 Gd7 C18 113.7(6)
Gd4 Gd7 C25 51.1(3)
N1 Gd7 C25 120.7(4)
C23 Gd7 C25 52.7(4)
C22 Gd7 C25 85.6(4)
C19 Gd7 C25 63.1(8)
C21 Gd7 C25 110.9(4)
C20 Gd7 C25 93.2(8)
C24 Gd7 C25 29.4(4)
C43 Gd7 C25 94.4(4)
C18 Gd7 C25 50.3(6)
Gd4 Gd7 C40 167.9(4)
N1 Gd7 C40 99.7(4)
C23 Gd7 C40 86.4(4)
C22 Gd7 C40 54.9(4)
C19 Gd7 C40 83.2(8)
C21 Gd7 C40 29.0(4)
C20 Gd7 C40 57.5(7)
C24 Gd7 C40 114.3(4)
C43 Gd7 C40 58.3(4)
C18 Gd7 C40 109.7(5)
C25 Gd7 C40 139.1(4)
N1 Gd8 C65 164.9(5)
N1 Gd8 C80 158.1(5)
C65 Gd8 C80 36.8(5)
N1 Gd8 C64 136.4(4)
C65 Gd8 C64 35.7(4)
C80 Gd8 C64 61.3(4)
N1 Gd8 C66 135.4(5)
C65 Gd8 C66 34.4(4)
C80 Gd8 C66 60.5(5)
C64 Gd8 C66 60.0(4)
N1 Gd8 C63 116.9(4)
C65 Gd8 C63 62.8(5)
C80 Gd8 C63 70.3(5)
C64 Gd8 C63 33.1(4)
C66 Gd8 C63 92.5(4)
N1 Gd8 C62 113.8(5)
C65 Gd8 C62 74.5(5)
C80 Gd8 C62 60.1(5)
C64 Gd8 C62 59.3(4)
C66 Gd8 C62 108.8(5)
C63 Gd8 C62 32.4(4)
N1 Gd8 C67 115.8(4)
C65 Gd8 C67 60.7(5)
C80 Gd8 C67 69.1(5)
C64 Gd8 C67 91.7(4)
C66 Gd8 C67 32.2(4)
C63 Gd8 C67 123.1(5)
C62 Gd8 C67 128.8(5)
N1 Gd8 C68 113.6(4)
C65 Gd8 C68 71.6(5)
C80 Gd8 C68 58.5(5)
C64 Gd8 C68 107.3(5)
C66 Gd8 C68 57.1(4)
C63 Gd8 C68 128.3(5)
C62 Gd8 C68 113.8(5)
C67 Gd8 C68 31.2(4)
N1 Gd8 C79 132.4(5)
C65 Gd8 C79 61.3(5)
C80 Gd8 C79 32.1(4)
C64 Gd8 C79 67.5(4)
C66 Gd8 C79 91.4(5)
C63 Gd8 C79 56.5(4)
C62 Gd8 C79 32.5(4)
C67 Gd8 C79 99.9(4)
C68 Gd8 C79 81.3(4)
N1 Gd8 C81 130.6(5)
C65 Gd8 C81 60.8(5)
C80 Gd8 C81 33.6(4)
C64 Gd8 C81 92.9(5)
C66 Gd8 C81 65.0(4)
C63 Gd8 C81 103.0(5)
C62 Gd8 C81 84.8(5)
C67 Gd8 C81 53.1(4)
C68 Gd8 C81 29.0(4)
C79 Gd8 C81 52.3(4)
N1 Gd8 C44 112.7(4)
C65 Gd8 C44 54.7(4)
C80 Gd8 C44 87.6(5)
C64 Gd8 C44 28.3(4)
C66 Gd8 C44 61.9(4)
C63 Gd8 C44 48.1(4)
C62 Gd8 C44 80.2(4)
C67 Gd8 C44 92.1(4)
C68 Gd8 C44 118.7(4)
C79 Gd8 C44 95.3(4)
C81 Gd8 C44 115.5(5)
N1 Gd9 C68 143.5(12)
N1 Gd9 C67 132.6(11)
C68 Gd9 C67 36.5(6)
N1 Gd9 C81 159.0(12)
C68 Gd9 C81 33.7(6)
C67 Gd9 C81 60.2(7)
N1 Gd9 C80 151.7(11)
C68 Gd9 C80 63.8(7)
C67 Gd9 C80 72.0(7)
C81 Gd9 C80 35.7(5)
N1 Gd9 C65 137.4(11)
C68 Gd9 C65 74.7(8)
C67 Gd9 C65 60.6(7)
C81 Gd9 C65 61.2(7)
C80 Gd9 C65 33.5(5)
N1 Gd9 C66 132.7(11)
C68 Gd9 C66 61.7(7)
C67 Gd9 C66 33.2(5)
C81 Gd9 C66 67.8(7)
C80 Gd9 C66 57.4(6)
C65 Gd9 C66 31.8(5)
N1 Gd9 C69 108.8(10)
C68 Gd9 C69 36.2(6)
C67 Gd9 C69 60.7(7)
C81 Gd9 C69 60.0(7)
C80 Gd9 C69 95.4(8)
C65 Gd9 C69 110.9(9)
C66 Gd9 C69 92.9(8)
N1 Gd9 C79 124.8(9)
C68 Gd9 C79 85.6(8)
C67 Gd9 C79 101.3(8)
C81 Gd9 C79 52.2(6)
C80 Gd9 C79 29.5(5)
C65 Gd9 C79 54.9(6)
C66 Gd9 C79 84.6(7)
C69 Gd9 C79 107.3(8)
N1 Gd9 C48 105.2(9)
C68 Gd9 C48 56.0(6)
C67 Gd9 C48 27.4(5)
C81 Gd9 C48 85.9(8)
C80 Gd9 C48 98.7(8)
C65 Gd9 C48 80.1(7)
C66 Gd9 C48 48.4(5)
C69 Gd9 C48 62.9(6)
C79 Gd9 C48 128.2(8)
N1 Gd9 C82 131.7(10)
C68 Gd9 C82 54.4(7)
C67 Gd9 C82 87.4(8)
C81 Gd9 C82 28.7(5)
C80 Gd9 C82 48.2(6)
C65 Gd9 C82 81.1(7)
C66 Gd9 C82 95.5(8)
C69 Gd9 C82 63.3(6)
C79 Gd9 C82 44.9(5)
C48 Gd9 C82 110.5(8)
N1 Gd9 C50 88.2(8)
C68 Gd9 C50 55.5(6)
C67 Gd9 C50 62.0(6)
C81 Gd9 C50 85.6(7)
C80 Gd9 C50 119.2(8)
C65 Gd9 C50 122.3(8)
C66 Gd9 C50 94.1(7)
C69 Gd9 C50 27.7(4)
C79 Gd9 C50 134.9(8)
C48 Gd9 C50 49.7(5)
C82 Gd9 C50 90.7(7)
N1 Gd10 C57 160(2)
N1 Gd10 C58 136(2)
C57 Gd10 C58 37.3(8)
N1 Gd10 C36 160(2)
C57 Gd10 C36 35.0(7)
C58 Gd10 C36 64.3(11)
N1 Gd10 C59 119(2)
C57 Gd10 C59 65.5(11)
C58 Gd10 C59 35.2(7)
C36 Gd10 C59 76.2(12)
N1 Gd10 C38 123.4(18)
C57 Gd10 C38 72.7(12)
C58 Gd10 C38 60.7(10)
C36 Gd10 C38 61.5(10)
C59 Gd10 C38 34.5(7)
N1 Gd10 C37 138(2)
C57 Gd10 C37 61.8(10)
C58 Gd10 C37 72.7(12)
C36 Gd10 C37 34.6(7)
C59 Gd10 C37 62.6(10)
C38 Gd10 C37 33.5(7)
N1 Gd10 C56 130.3(17)
C57 Gd10 C56 31.2(6)
C58 Gd10 C56 55.5(9)
C36 Gd10 C56 56.5(9)
C59 Gd10 C56 90.1(13)
C38 Gd10 C56 103.8(14)
C37 Gd10 C56 89.6(13)
N1 Gd10 C75 113.0(18)
C57 Gd10 C75 51.6(9)
C58 Gd10 C75 28.9(6)
C36 Gd10 C75 85.8(13)
C59 Gd10 C75 55.6(10)
C38 Gd10 C75 87.4(13)
C37 Gd10 C75 101.3(14)
C56 Gd10 C75 50.2(8)
N1 Gd10 C35 131(2)
C57 Gd10 C35 56.0(10)
C58 Gd10 C35 91.7(13)
C36 Gd10 C35 30.3(7)
C59 Gd10 C35 106.3(14)
C38 Gd10 C35 85.6(12)
C37 Gd10 C35 52.6(9)
C56 Gd10 C35 60.6(9)
C75 Gd10 C35 105.8(13)
N1 Gd10 C60 90.9(15)
C57 Gd10 C60 90.2(14)
C58 Gd10 C60 53.9(10)
C36 Gd10 C60 105.2(14)
C59 Gd10 C60 29.0(6)
C38 Gd10 C60 54.0(9)
C37 Gd10 C60 87.0(12)
C56 Gd10 C60 106.7(14)
C75 Gd10 C60 59.1(9)
C35 Gd10 C60 135.1(14)
N1 Gd10 Gd9 26.7(8)
C57 Gd10 Gd9 135.7(17)
C58 Gd10 Gd9 110.2(16)
C36 Gd10 Gd9 169.8(16)
C59 Gd10 Gd9 104.5(15)
C38 Gd10 Gd9 124.5(15)
C37 Gd10 Gd9 154.5(15)
C56 Gd10 Gd9 113.3(13)
C75 Gd10 Gd9 86.3(11)
C35 Gd10 Gd9 148.6(14)
C60 Gd10 Gd9 76.1(10)
N1 Gd11 C27 120.5(14)
N1 Gd11 C25 123.3(15)
C27 Gd11 C25 54.1(7)
N1 Gd11 C26 112.8(14)
C27 Gd11 C26 29.7(5)
C25 Gd11 C26 30.4(5)
N1 Gd11 C28 97.0(11)
C27 Gd11 C28 28.4(5)
C25 Gd11 C28 79.3(9)
C26 Gd11 C28 49.9(6)
N1 Gd11 Gd9 32.4(6)
C27 Gd11 Gd9 92.9(10)
C25 Gd11 Gd9 94.3(11)
C26 Gd11 Gd9 80.5(9)
C28 Gd11 Gd9 77.0(8)
N1 Gd11 Gd10 27.3(8)
C27 Gd11 Gd10 143.2(13)
C25 Gd11 Gd10 142.6(14)
C26 Gd11 Gd10 140.0(13)
C28 Gd11 Gd10 115.5(11)
Gd9 Gd11 Gd10 59.6(9)
Gd10 N1 Gd9 128.2(15)
Gd10 N1 Gd2 112.5(12)
Gd9 N1 Gd2 98.2(7)
Gd10 N1 Gd6 35.0(13)
Gd9 N1 Gd6 156.4(8)
Gd2 N1 Gd6 104.5(4)
Gd10 N1 Gd3 64.3(13)
Gd9 N1 Gd3 131.6(7)
Gd2 N1 Gd3 120.8(4)
Gd6 N1 Gd3 37.24(18)
Gd10 N1 Gd7 111.2(12)
Gd9 N1 Gd7 98.3(7)
Gd2 N1 Gd7 1.8(3)
Gd6 N1 Gd7 104.1(4)
Gd3 N1 Gd7 121.6(4)
Gd10 N1 Gd8 124.9(14)
Gd9 N1 Gd8 19.1(5)
Gd2 N1 Gd8 83.5(4)
Gd6 N1 Gd8 159.8(5)
Gd3 N1 Gd8 150.6(4)
Gd7 N1 Gd8 83.3(4)
Gd10 N1 Gd4 146.5(12)
Gd9 N1 Gd4 81.8(7)
Gd2 N1 Gd4 39.7(2)
Gd6 N1 Gd4 120.2(4)
Gd3 N1 Gd4 109.4(4)
Gd7 N1 Gd4 41.44(19)
Gd8 N1 Gd4 77.8(4)
Gd10 N1 Gd1 96.7(13)
Gd9 N1 Gd1 32.1(6)
Gd2 N1 Gd1 121.5(4)
Gd6 N1 Gd1 125.6(4)
Gd3 N1 Gd1 117.4(4)
Gd7 N1 Gd1 120.8(4)
Gd8 N1 Gd1 39.5(2)
Gd4 N1 Gd1 113.8(4)
Gd10 N1 Gd5 65.2(14)
Gd9 N1 Gd5 146.2(7)
Gd2 N1 Gd5 103.7(5)
Gd6 N1 Gd5 31.5(3)
Gd3 N1 Gd5 17.6(2)
Gd7 N1 Gd5 104.3(5)
Gd8 N1 Gd5 164.8(5)
Gd4 N1 Gd5 99.0(5)
Gd1 N1 Gd5 134.8(5)
Gd10 N1 Gd11 120.1(16)
Gd9 N1 Gd11 111.2(11)
Gd2 N1 Gd11 45.1(8)
Gd6 N1 Gd11 89.8(9)
Gd3 N1 Gd11 83.3(9)
Gd7 N1 Gd11 46.8(8)
Gd8 N1 Gd11 108.4(10)
Gd4 N1 Gd11 30.6(9)
Gd1 N1 Gd11 143.1(9)
Gd5 N1 Gd11 69.9(10)
C5 C1 C18 139(4)
C5 C1 C2 101(2)
C18 C1 C2 112(4)
C15 C2 C3 115(4)
C15 C2 C1 126(4)
C3 C2 C1 107(2)
C4 C3 C2 108(2)
C4 C3 C12 114(4)
C2 C3 C12 125(4)
C4 C3 Gd5 82.3(18)
C2 C3 Gd5 101.1(19)
C12 C3 Gd5 53.9(15)
C5 C4 C9 120(4)
C5 C4 C3 106(3)
C9 C4 C3 129(3)
C5 C4 Gd5 109.9(18)
C9 C4 Gd5 74.1(16)
C3 C4 Gd5 69.4(17)
C4 C5 C1 117(3)
C4 C5 C6 125(4)
C1 C5 C6 104(3)
C7 C6 C20 126(3)
C7 C6 C5 109(2)
C20 C6 C5 116(3)
C8 C7 C6 122(2)
C8 C7 C39 115(2)
C6 C7 C39 117(2)
C7 C8 C9 130(3)
C7 C8 C37 106(2)
C9 C8 C37 113(2)
C7 C8 Gd6 100.5(17)
C9 C8 Gd6 69.6(15)
C37 C8 Gd6 66.6(11)
C10 C9 C4 110(3)
C10 C9 C8 129(3)
C4 C9 C8 113(3)
C10 C9 Gd6 68.8(16)
C4 C9 Gd6 96.2(17)
C8 C9 Gd6 80.0(16)
C10 C9 Gd5 61.5(16)
C4 C9 Gd5 78.1(17)
C8 C9 Gd5 101.6(17)
Gd6 C9 Gd5 24.1(3)
C11 C10 C9 132(3)
C11 C10 C35 105(2)
C9 C10 C35 112(3)
C11 C10 Gd6 90.0(18)
C9 C10 Gd6 80.7(18)
C35 C10 Gd6 65.2(11)
C11 C10 Gd5 65.0(16)
C9 C10 Gd5 90.6(18)
C35 C10 Gd5 83.9(13)
Gd6 C10 Gd5 27.2(4)
C11 C10 Gd3 63.3(16)
C9 C10 Gd3 99.8(18)
C35 C10 Gd3 74.3(11)
Gd6 C10 Gd3 26.8(3)
Gd5 C10 Gd3 11.3(3)
C10 C11 C33 116(2)
C10 C11 C12 117(2)
C33 C11 C12 111(2)
C10 C11 Gd5 84.9(18)
C33 C11 Gd5 76.0(11)
C12 C11 Gd5 68.6(14)
C10 C11 Gd3 91.1(18)
C33 C11 Gd3 62.1(10)
C12 C11 Gd3 76.4(15)
Gd5 C11 Gd3 13.9(3)
C10 C11 Gd6 62.8(16)
C33 C11 Gd6 78.9(11)
C12 C11 Gd6 89.5(15)
Gd5 C11 Gd6 24.6(3)
Gd3 C11 Gd6 28.3(3)
C13 C12 C3 116(3)
C13 C12 C11 125(3)
C3 C12 C11 116(3)
C13 C12 Gd5 85.2(18)
C3 C12 Gd5 94.7(19)
C11 C12 Gd5 73.1(15)
C13 C12 Gd3 77.9(17)
C3 C12 Gd3 106.0(19)
C11 C12 Gd3 71.0(14)
Gd5 C12 Gd3 11.6(3)
C12 C13 C31 118(3)
C12 C13 C14 125(3)
C31 C13 C14 106(2)
C12 C13 Gd5 63.2(16)
C31 C13 Gd5 77.3(12)
C14 C13 Gd5 98.8(16)
C12 C13 Gd3 74.1(17)
C31 C13 Gd3 63.6(11)
C14 C13 Gd3 99.8(16)
Gd5 C13 Gd3 13.8(2)
C29 C14 C15 124(3)
C29 C14 C13 111(2)
C15 C14 C13 114(2)
C2 C15 C16 113(3)
C2 C15 C14 124(3)
C16 C15 C14 117(3)
C17 C16 C15 125(3)
C17 C16 C27 113(3)
C15 C16 C27 114(3)
C17 C16 Gd4 72.2(17)
C15 C16 Gd4 101.4(18)
C27 C16 Gd4 67.6(12)
C16 C17 C18 122(3)
C16 C17 C25 111(2)
C18 C17 C25 115(2)
C16 C17 Gd4 79.0(18)
C18 C17 Gd4 93.4(15)
C25 C17 Gd4 62.9(10)
C16 C17 Gd2 100.7(18)
C18 C17 Gd2 66.9(14)
C25 C17 Gd2 70.2(11)
Gd4 C17 Gd2 27.9(3)
C17 C18 C1 120(3)
C17 C18 C19 122(3)
C1 C18 C19 110(3)
C17 C18 Gd2 85.4(15)
C1 C18 Gd2 95.6(16)
C19 C18 Gd2 62.5(14)
C17 C18 Gd7 86.7(15)
C1 C18 Gd7 95.8(16)
C19 C18 Gd7 60.9(13)
Gd2 C18 Gd7 1.63(19)
C17 C18 Gd4 58.5(13)
C1 C18 Gd4 101.2(15)
C19 C18 Gd4 86.8(15)
Gd2 C18 Gd4 28.3(3)
Gd7 C18 Gd4 29.8(3)
C20 C19 C23 115(3)
C20 C19 C18 116(3)
C23 C19 C18 116(2)
C20 C19 Gd7 79.1(17)
C23 C19 Gd7 68.4(12)
C18 C19 Gd7 87.2(15)
C20 C19 Gd2 80.1(17)
C23 C19 Gd2 68.9(12)
C18 C19 Gd2 85.6(15)
Gd7 C19 Gd2 1.7(2)
C19 C20 C6 134(3)
C19 C20 C21 107(2)
C6 C20 C21 112(2)
C19 C20 Gd7 70.8(17)
C6 C20 Gd7 100.0(15)
C21 C20 Gd7 70.2(10)
C19 C20 Gd2 70.3(17)
C6 C20 Gd2 99.4(15)
C21 C20 Gd2 71.5(11)
Gd7 C20 Gd2 1.3(2)
C5B C1B C2B 112(3)
C5B C1B C18B 129(4)
C2B C1B C18B 107(4)
C15B C2B C1B 137(5)
C15B C2B C3B 112(4)
C1B C2B C3B 104(3)
C12B C3B C4B 110(4)
C12B C3B C2B 132(3)
C4B C3B C2B 111(3)
C9B C4B C3B 131(4)
C9B C4B C5B 114(4)
C3B C4B C5B 103(2)
C1B C5B C6B 113(4)
C1B C5B C4B 109(3)
C6B C5B C4B 126(4)
C5B C6B C7B 112(3)
C5B C6B C20B 122(3)
C7B C6B C20B 120(3)
C29 C7B C8B 110(2)
C29 C7B C6B 114(3)
C8B C7B C6B 127(3)
C27 C8B C7B 109(3)
C27 C8B C9B 126(3)
C7B C8B C9B 111(3)
C4B C9B C10B 114(3)
C4B C9B C8B 129(3)
C10B C9B C8B 112(3)
C9B C10B C25 119(2)
C9B C10B C11B 118(2)
C25 C10B C11B 109(2)
C12B C11B C23 123(2)
C12B C11B C10B 120(2)
C23 C11B C10B 108(2)
C11B C12B C3B 124(3)
C11B C12B C13B 115(3)
C3B C12B C13B 111(3)
C14B C13B C21 108(2)
C14B C13B C12B 119(2)
C21 C13B C12B 121(2)
C39 C14B C13B 111(2)
C39 C14B C15B 122(2)
C13B C14B C15B 120(2)
C2B C15B C14B 125(3)
C2B C15B C16B 114(3)
C14B C15B C16B 112(2)
C37 C16B C17B 107(2)
C37 C16B C15B 122(3)
C17B C16B C15B 122(2)
C35 C17B C18B 127(3)
C35 C17B C16B 110(2)
C18B C17B C16B 112(2)
C19B C18B C17B 111(3)
C19B C18B C1B 114(3)
C17B C18B C1B 128(3)
C20B C19B C33 107(2)
C20B C19B C18B 122(3)
C33 C19B C18B 121(3)
C19B C20B C31 115(3)
C19B C20B C6B 119(3)
C31 C20B C6B 116(3)
C22 C21 C40 123.3(13)
C22 C21 C13B 123.1(16)
C40 C21 C13B 105.6(15)
C22 C21 C20 100.7(15)
C40 C21 C20 125.5(16)
C13B C21 C20 22.5(12)
C22 C21 Gd7 68.6(8)
C40 C21 Gd7 92.6(8)
C13B C21 Gd7 83.1(11)
C20 C21 Gd7 73.7(11)
C22 C21 Gd2 68.8(8)
C40 C21 Gd2 92.7(8)
C13B C21 Gd2 82.7(11)
C20 C21 Gd2 73.3(11)
Gd7 C21 Gd2 0.4(3)
C43 C22 C21 113.5(12)
C43 C22 C23 121.0(12)
C21 C22 C23 114.6(13)
C43 C22 Gd7 88.2(8)
C21 C22 Gd7 77.8(8)
C23 C22 Gd7 71.0(8)
C43 C22 Gd2 88.2(8)
C21 C22 Gd2 78.6(8)
C23 C22 Gd2 70.2(8)
Gd7 C22 Gd2 0.9(2)
C22 C23 C19 102.0(16)
C22 C23 C11B 122.8(16)
C19 C23 C11B 22.0(13)
C22 C23 C24 120.4(12)
C19 C23 C24 126.5(17)
C11B C23 C24 105.5(15)
C22 C23 Gd7 74.0(8)
C19 C23 Gd7 76.9(13)
C11B C23 Gd7 78.7(11)
C24 C23 Gd7 84.6(8)
C22 C23 Gd2 75.6(8)
C19 C23 Gd2 76.9(13)
C11B C23 Gd2 78.0(11)
C24 C23 Gd2 83.3(8)
Gd7 C23 Gd2 1.7(2)
C25 C24 C23 111.1(12)
C25 C24 C45 118.5(12)
C23 C24 C45 118.9(12)
C25 C24 Gd4 60.8(7)
C23 C24 Gd4 92.4(8)
C45 C24 Gd4 83.0(8)
C25 C24 Gd7 86.0(8)
C23 C24 Gd7 62.0(7)
C45 C24 Gd7 87.6(8)
Gd4 C24 Gd7 33.1(2)
C25 C24 Gd2 84.5(8)
C23 C24 Gd2 63.5(7)
C45 C24 Gd2 87.5(8)
Gd4 C24 Gd2 31.4(2)
Gd7 C24 Gd2 1.7(2)
C24 C25 C10B 106.2(16)
C24 C25 C26 121.4(13)
C10B C25 C26 124.7(16)
C24 C25 C17 128.3(16)
C10B C25 C17 23.6(12)
C26 C25 C17 101.5(15)
C24 C25 Gd4 86.1(8)
C10B C25 Gd4 87.8(12)
C26 C25 Gd4 70.3(8)
C17 C25 Gd4 82.5(12)
C24 C25 Gd11 100.6(11)
C10B C25 Gd11 63.7(14)
C26 C25 Gd11 80.4(10)
C17 C25 Gd11 57.1(13)
Gd4 C25 Gd11 25.5(7)
C24 C25 Gd2 65.8(8)
C10B C25 Gd2 75.0(12)
C26 C25 Gd2 99.0(9)
C17 C25 Gd2 81.3(12)
Gd4 C25 Gd2 29.2(2)
Gd11 C25 Gd2 34.8(7)
C24 C25 Gd7 64.6(7)
C10B C25 Gd7 74.8(12)
C26 C25 Gd7 100.4(9)
C17 C25 Gd7 81.7(12)
Gd4 C25 Gd7 30.6(2)
Gd11 C25 Gd7 36.0(7)
Gd2 C25 Gd7 1.48(18)
C47 C26 C27 118.4(13)
C47 C26 C25 118.8(13)
C27 C26 C25 113.0(13)
C47 C26 Gd4 84.8(9)
C27 C26 Gd4 81.2(9)
C25 C26 Gd4 72.3(8)
C47 C26 Gd11 106.3(11)
C27 C26 Gd11 63.8(10)
C25 C26 Gd11 69.3(10)
Gd4 C26 Gd11 23.1(7)
C8B C27 C28 108.5(19)
C8B C27 C26 122.9(19)
C28 C27 C26 120.5(13)
C8B C27 C16 22.0(17)
C28 C27 C16 127.3(17)
C26 C27 C16 100.9(16)
C8B C27 Gd4 89.4(16)
C28 C27 Gd4 90.4(9)
C26 C27 Gd4 64.5(8)
C16 C27 Gd4 78.9(13)
C8B C27 Gd11 63.5(17)
C28 C27 Gd11 92.0(11)
C26 C27 Gd11 86.4(11)
C16 C27 Gd11 57.5(14)
Gd4 C27 Gd11 26.8(8)
C49 C28 C27 121.6(13)
C49 C28 C29 119.4(12)
C27 C28 C29 111.7(12)
C49 C28 Gd4 83.1(8)
C27 C28 Gd4 60.0(7)
C29 C28 Gd4 101.5(8)
C49 C28 Gd11 102.0(10)
C27 C28 Gd11 59.6(9)
C29 C28 Gd11 80.7(10)
Gd4 C28 Gd11 23.1(7)
C14 C29 C30 107.7(18)
C14 C29 C7B 23.6(15)
C30 C29 C7B 129.6(18)
C14 C29 C28 123.9(18)
C30 C29 C28 121.4(13)
C7B C29 C28 100.6(17)
C29 C30 C31 112.4(12)
C29 C30 C51 118.3(13)
C31 C30 C51 121.8(12)
C29 C30 Gd3 99.6(9)
C31 C30 Gd3 59.9(7)
C51 C30 Gd3 84.6(8)
C32 C31 C20B 101.2(18)
C32 C31 C30 122.4(12)
C20B C31 C30 126.5(19)
C32 C31 C13 125.7(16)
C20B C31 C13 25.0(15)
C30 C31 C13 103.1(16)
C32 C31 Gd3 68.6(7)
C20B C31 Gd3 77.6(15)
C30 C31 Gd3 90.1(8)
C13 C31 Gd3 84.7(12)
C32 C31 Gd5 77.2(8)
C20B C31 Gd5 63.2(15)
C30 C31 Gd5 95.6(8)
C13 C31 Gd5 69.9(12)
Gd3 C31 Gd5 15.0(2)
C31 C32 C33 114.1(11)
C31 C32 C53 117.7(12)
C33 C32 C53 116.4(11)
C31 C32 Gd3 78.9(8)
C33 C32 Gd3 71.6(7)
C53 C32 Gd3 84.6(8)
C31 C32 Gd5 73.0(8)
C33 C32 Gd5 64.6(7)
C53 C32 Gd5 98.4(8)
Gd3 C32 Gd5 13.8(2)
C19B C33 C32 101.8(15)
C19B C33 C34 125.5(15)
C32 C33 C34 119.9(11)
C19B C33 C11 24.4(12)
C32 C33 C11 125.8(15)
C34 C33 C11 103.8(14)
C19B C33 Gd3 78.2(12)
C32 C33 Gd3 72.4(7)
C34 C33 Gd3 82.6(8)
C11 C33 Gd3 84.0(11)
C19B C33 Gd5 63.3(12)
C32 C33 Gd5 82.7(8)
C34 C33 Gd5 87.5(8)
C11 C33 Gd5 67.8(11)
Gd3 C33 Gd5 16.2(2)
C19B C33 Gd6 76.4(12)
C32 C33 Gd6 99.0(8)
C34 C33 Gd6 64.5(7)
C11 C33 Gd6 71.1(11)
Gd3 C33 Gd6 27.03(16)
Gd5 C33 Gd6 23.7(3)
C55 C34 C35 119.5(11)
C55 C34 C33 122.5(11)
C35 C34 C33 110.3(11)
C55 C34 Gd3 88.9(8)
C35 C34 Gd3 89.6(8)
C33 C34 Gd3 63.7(7)
C55 C34 Gd6 93.4(8)
C35 C34 Gd6 62.0(7)
C33 C34 Gd6 85.5(7)
Gd3 C34 Gd6 29.72(16)
C55 C34 Gd5 101.8(8)
C35 C34 Gd5 78.6(7)
C33 C34 Gd5 60.9(7)
Gd3 C34 Gd5 13.96(16)
Gd6 C34 Gd5 25.2(2)
C17B C35 C36 106.5(17)
C17B C35 C34 124.5(16)
C36 C35 C34 119.5(12)
C17B C35 C10 21.0(14)
C36 C35 C10 126.3(15)
C34 C35 C10 104.1(14)
C17B C35 Gd6 75.2(13)
C36 C35 Gd6 78.2(8)
C34 C35 Gd6 85.0(7)
C10 C35 Gd6 75.9(12)
C17B C35 Gd10 93.5(16)
C36 C35 Gd10 55.9(11)
C34 C35 Gd10 88.3(11)
C10 C35 Gd10 99.1(15)
Gd6 C35 Gd10 25.0(8)
C17B C35 Gd5 69.7(13)
C36 C35 Gd5 101.8(9)
C34 C35 Gd5 71.9(7)
C10 C35 Gd5 62.2(11)
Gd6 C35 Gd5 23.6(2)
Gd10 C35 Gd5 47.1(9)
C17B C35 Gd3 82.8(13)
C36 C35 Gd3 99.7(8)
C34 C35 Gd3 61.3(7)
C10 C35 Gd3 74.1(11)
Gd6 C35 Gd3 26.02(16)
Gd10 C35 Gd3 43.9(8)
Gd5 C35 Gd3 13.24(18)
C57 C36 C35 119.8(12)
C57 C36 C37 118.6(12)
C35 C36 C37 111.4(12)
C57 C36 Gd10 68.1(13)
C35 C36 Gd10 93.8(13)
C37 C36 Gd10 77.4(12)
C57 C36 Gd6 92.4(8)
C35 C36 Gd6 67.3(7)
C37 C36 Gd6 77.6(8)
Gd10 C36 Gd6 29.1(11)
C38 C37 C16B 126.8(18)
C38 C37 C36 119.1(13)
C16B C37 C36 104.8(17)
C38 C37 C8 104.9(15)
C16B C37 C8 23.3(14)
C36 C37 C8 127.5(16)
C38 C37 Gd10 72.9(13)
C16B C37 Gd10 99.7(17)
C36 C37 Gd10 68.1(12)
C8 C37 Gd10 102.2(15)
C38 C37 Gd6 94.8(8)
C16B C37 Gd6 72.8(13)
C36 C37 Gd6 69.5(8)
C8 C37 Gd6 80.2(11)
Gd10 C37 Gd6 27.8(10)
C37 C38 C59 123.2(12)
C37 C38 C39 108.8(12)
C59 C38 C39 121.4(12)
C37 C38 Gd10 73.6(12)
C59 C38 Gd10 68.9(12)
C39 C38 Gd10 106.1(12)
C14B C39 C7 23.9(13)
C14B C39 C38 128.4(17)
C7 C39 C38 105.3(15)
C14B C39 C40 105.3(17)
C7 C39 C40 128.1(16)
C38 C39 C40 117.5(12)
C41 C40 C21 122.1(12)
C41 C40 C39 120.8(12)
C21 C40 C39 109.9(12)
C41 C40 Gd7 87.9(8)
C21 C40 Gd7 58.5(7)
C39 C40 Gd7 97.3(8)
C41 C40 Gd2 87.8(8)
C21 C40 Gd2 59.1(7)
C39 C40 Gd2 96.8(8)
Gd7 C40 Gd2 0.71(19)
C40 C41 C60 122.3(12)
C40 C41 C42 114.8(12)
C60 C41 C42 118.7(12)
C63 C42 C43 107.4(11)
C63 C42 C41 122.8(11)
C43 C42 C41 121.1(12)
C42 C43 C22 124.4(12)
C42 C43 C44 107.4(10)
C22 C43 C44 119.2(11)
C42 C43 Gd7 94.1(8)
C22 C43 Gd7 60.6(7)
C44 C43 Gd7 88.4(7)
C42 C43 Gd2 94.2(8)
C22 C43 Gd2 61.4(7)
C44 C43 Gd2 87.4(7)
Gd7 C43 Gd2 1.07(19)
C45 C44 C64 123.9(11)
C45 C44 C43 120.0(12)
C64 C44 C43 106.4(10)
C45 C44 Gd8 88.6(8)
C64 C44 Gd8 55.3(6)
C43 C44 Gd8 96.0(7)
C44 C45 C46 114.5(12)
C44 C45 C24 119.8(12)
C46 C45 C24 119.7(12)
C44 C45 Gd4 104.2(9)
C46 C45 Gd4 77.5(8)
C24 C45 Gd4 66.0(7)
C44 C45 Gd7 81.1(8)
C46 C45 Gd7 104.1(8)
C24 C45 Gd7 62.6(7)
Gd4 C45 Gd7 29.79(17)
C44 C45 Gd2 82.2(8)
C46 C45 Gd2 102.6(8)
C24 C45 Gd2 62.7(7)
Gd4 C45 Gd2 28.25(18)
Gd7 C45 Gd2 1.54(17)
C66 C46 C45 123.8(11)
C66 C46 C47 107.2(10)
C45 C46 C47 118.1(11)
C66 C46 Gd4 103.9(8)
C45 C46 Gd4 73.8(8)
C47 C46 Gd4 61.1(7)
C66 C46 Gd8 54.5(7)
C45 C46 Gd8 86.9(8)
C47 C46 Gd8 97.6(8)
Gd4 C46 Gd8 54.1(3)
C26 C47 C48 123.6(13)
C26 C47 C46 122.9(12)
C48 C47 C46 103.4(11)
C26 C47 Gd4 62.9(8)
C48 C47 Gd4 91.0(8)
C46 C47 Gd4 88.0(7)
C67 C48 C47 112.1(12)
C67 C48 C49 123.1(12)
C47 C48 C49 117.5(12)
C67 C48 Gd9 53.0(8)
C47 C48 Gd9 101.4(9)
C49 C48 Gd9 90.7(9)
C67 C48 Gd4 104.1(8)
C47 C48 Gd4 59.9(7)
C49 C48 Gd4 79.5(7)
Gd9 C48 Gd4 56.2(5)
C28 C49 C48 117.8(12)
C28 C49 C50 123.3(12)
C48 C49 C50 114.0(12)
C28 C49 Gd4 69.9(7)
C48 C49 Gd4 71.9(7)
C50 C49 Gd4 107.7(8)
C69 C50 C51 120.7(12)
C69 C50 C49 122.3(12)
C51 C50 C49 113.7(11)
C69 C50 Gd9 57.1(8)
C51 C50 Gd9 114.2(9)
C49 C50 Gd9 84.5(8)
C52 C51 C30 115.5(12)
C52 C51 C50 117.0(12)
C30 C51 C50 123.8(12)
C71 C52 C51 122.9(12)
C71 C52 C53 107.4(11)
C51 C52 C53 122.1(12)
C71 C52 Gd3 104.8(8)
C51 C52 Gd3 78.9(7)
C53 C52 Gd3 60.9(7)
C54 C53 C52 108.7(12)
C54 C53 C32 122.9(12)
C52 C53 C32 119.6(12)
C54 C53 Gd3 90.3(8)
C52 C53 Gd3 90.4(8)
C32 C53 Gd3 62.2(7)
C53 C54 C72 108.3(11)
C53 C54 C55 120.0(11)
C72 C54 C55 119.3(11)
C53 C54 Gd3 61.9(7)
C72 C54 Gd3 103.7(8)
C55 C54 Gd3 72.7(7)
C56 C55 C34 118.5(11)
C56 C55 C54 116.2(12)
C34 C55 C54 117.5(11)
C56 C55 Gd3 102.3(8)
C34 C55 Gd3 62.4(7)
C54 C55 Gd3 78.6(7)
C57 C56 C55 122.6(12)
C57 C56 C74 107.6(11)
C55 C56 C74 120.7(12)
C57 C56 Gd10 56.3(10)
C55 C56 Gd10 92.0(12)
C74 C56 Gd10 91.0(12)
C36 C57 C56 119.8(12)
C36 C57 C58 121.2(12)
C56 C57 C58 111.0(11)
C36 C57 Gd10 76.9(13)
C56 C57 Gd10 92.5(12)
C58 C57 Gd10 73.1(13)
C36 C57 Gd6 59.0(7)
C56 C57 Gd6 89.4(8)
C58 C57 Gd6 95.9(8)
Gd10 C57 Gd6 23.4(11)
C75 C58 C59 123.5(12)
C75 C58 C57 106.4(11)
C59 C58 C57 121.7(12)
C75 C58 Gd10 97.7(13)
C59 C58 Gd10 75.4(12)
C57 C58 Gd10 69.6(12)
C58 C59 C38 115.6(11)
C58 C59 C60 118.2(11)
C38 C59 C60 120.2(11)
C58 C59 Gd10 69.4(12)
C38 C59 Gd10 76.6(12)
C60 C59 Gd10 99.4(12)
C41 C60 C59 117.7(11)
C41 C60 C61 119.7(12)
C59 C60 C61 119.1(11)
C41 C60 Gd10 103.0(11)
C59 C60 Gd10 51.6(9)
C61 C60 Gd10 96.5(11)
C76 C61 C62 118.8(12)
C76 C61 C60 118.8(12)
C62 C61 C60 118.8(12)
C76 C61 Gd1 73.0(8)
C62 C61 Gd1 71.4(7)
C60 C61 Gd1 108.1(8)
C63 C62 C79 116.6(11)
C63 C62 C61 118.7(12)
C79 C62 C61 119.3(11)
C63 C62 Gd8 72.7(7)
C79 C62 Gd8 76.3(7)
C61 C62 Gd8 98.1(8)
C63 C62 Gd1 103.6(8)
C79 C62 Gd1 67.5(7)
C61 C62 Gd1 77.3(7)
Gd8 C62 Gd1 31.7(2)
C42 C63 C64 111.5(11)
C42 C63 C62 121.0(12)
C64 C63 C62 120.4(11)
C42 C63 Gd8 102.2(9)
C64 C63 Gd8 68.0(7)
C62 C63 Gd8 74.9(7)
C44 C64 C63 106.6(10)
C44 C64 C65 119.2(11)
C63 C64 C65 121.0(11)
C44 C64 Gd8 96.4(8)
C63 C64 Gd8 78.9(7)
C65 C64 Gd8 61.8(7)
C44 C64 Gd9 99.7(9)
C63 C64 Gd9 84.2(8)
C65 C64 Gd9 54.6(8)
Gd8 C64 Gd9 7.2(4)
C66 C65 C80 117.5(12)
C66 C65 C64 119.7(12)
C80 C65 C64 116.4(11)
C66 C65 Gd8 83.8(9)
C80 C65 Gd8 78.1(9)
C64 C65 Gd8 82.5(8)
C66 C65 Gd9 76.0(9)
C80 C65 Gd9 71.5(9)
C64 C65 Gd9 97.6(9)
Gd8 C65 Gd9 15.1(5)
C65 C66 C67 122.1(11)
C65 C66 C46 118.7(11)
C67 C66 C46 107.8(11)
C65 C66 Gd8 61.8(7)
C67 C66 Gd8 80.8(8)
C46 C66 Gd8 97.1(8)
C65 C66 Gd9 72.2(9)
C67 C66 Gd9 65.0(8)
C46 C66 Gd9 103.0(9)
Gd8 C66 Gd9 15.9(4)
C48 C67 C66 109.2(11)
C48 C67 C68 125.0(12)
C66 C67 C68 119.0(11)
C48 C67 Gd9 99.6(10)
C66 C67 Gd9 81.8(9)
C68 C67 Gd9 64.9(9)
C48 C67 Gd8 102.2(8)
C66 C67 Gd8 67.0(7)
C68 C67 Gd8 75.6(7)
Gd9 C67 Gd8 14.9(5)
C81 C68 C67 118.9(13)
C81 C68 C69 120.8(13)
C67 C68 C69 115.4(12)
C81 C68 Gd9 82.7(10)
C67 C68 Gd9 78.6(10)
C69 C68 Gd9 86.7(10)
C81 C68 Gd8 76.8(8)
C67 C68 Gd8 73.2(7)
C69 C68 Gd8 98.7(8)
Gd9 C68 Gd8 11.9(6)
C81 C68 Gd1 68.4(8)
C67 C68 Gd1 103.5(8)
C69 C68 Gd1 78.1(7)
Gd9 C68 Gd1 25.0(6)
Gd8 C68 Gd1 31.6(2)
C50 C69 C70 121.7(13)
C50 C69 C68 119.9(12)
C70 C69 C68 114.1(12)
C50 C69 Gd9 95.2(9)
C70 C69 Gd9 96.4(10)
C68 C69 Gd9 57.1(8)
C50 C69 Gd1 107.6(8)
C70 C69 Gd1 71.6(7)
C68 C69 Gd1 69.9(7)
Gd9 C69 Gd1 24.7(5)
C83 C70 C69 122.6(13)
C83 C70 C71 113.7(12)
C69 C70 C71 115.5(12)
C83 C70 Gd1 65.3(7)
C69 C70 Gd1 77.9(8)
C71 C70 Gd1 101.0(8)
C52 C71 C70 121.9(12)
C52 C71 C72 108.6(11)
C70 C71 C72 122.1(12)
C73 C72 C54 125.0(12)
C73 C72 C71 118.3(13)
C54 C72 C71 106.5(11)
C72 C73 C84 120.4(13)
C72 C73 C74 117.8(14)
C84 C73 C74 116.0(13)
C73 C74 C56 120.9(13)
C73 C74 C75 121.6(13)
C56 C74 C75 104.0(11)
C58 C75 C76 121.8(12)
C58 C75 C74 110.7(12)
C76 C75 C74 120.5(12)
C58 C75 Gd10 53.4(10)
C76 C75 Gd10 103.6(12)
C74 C75 Gd10 85.5(11)
C77 C76 C75 114.8(13)
C77 C76 C61 119.5(13)
C75 C76 C61 118.1(13)
C77 C76 Gd1 66.1(8)
C75 C76 Gd1 101.9(9)
C61 C76 Gd1 76.2(8)
C76 C77 C78 121.1(13)
C76 C77 C84 122.0(13)
C78 C77 C84 103.1(12)
C76 C77 Gd1 83.1(9)
C78 C77 Gd1 71.0(9)
C84 C77 Gd1 77.6(8)
C82 C78 C79 107.8(14)
C82 C78 C77 111.5(14)
C79 C78 C77 121.6(14)
C82 C78 Gd1 73.6(9)
C79 C78 Gd1 76.4(9)
C77 C78 Gd1 75.3(9)
C78 C79 C80 107.8(12)
C78 C79 C62 119.3(13)
C80 C79 C62 117.9(12)
C78 C79 Gd1 71.1(9)
C80 C79 Gd1 79.4(8)
C62 C79 Gd1 80.0(8)
C78 C79 Gd8 102.1(10)
C80 C79 Gd8 60.7(8)
C62 C79 Gd8 71.2(8)
Gd1 C79 Gd8 32.2(2)
C78 C79 Gd9 89.8(10)
C80 C79 Gd9 58.4(9)
C62 C79 Gd9 82.6(9)
Gd1 C79 Gd9 23.9(5)
Gd8 C79 Gd9 13.8(4)
C79 C80 C65 122.9(12)
C79 C80 C81 108.5(12)
C65 C80 C81 117.3(12)
C79 C80 Gd8 87.2(9)
C65 C80 Gd8 65.1(8)
C81 C80 Gd8 86.0(9)
C79 C80 Gd9 92.1(10)
C65 C80 Gd9 75.0(10)
C81 C80 Gd9 69.5(9)
Gd8 C80 Gd9 16.5(5)
C79 C80 Gd1 69.0(8)
C65 C80 Gd1 97.9(9)
C81 C80 Gd1 68.1(8)
Gd8 C80 Gd1 32.9(3)
Gd9 C80 Gd1 26.0(5)
C68 C81 C82 124.0(14)
C68 C81 C80 120.7(13)
C82 C81 C80 101.3(12)
C68 C81 Gd9 63.7(10)
C82 C81 Gd9 98.2(11)
C80 C81 Gd9 74.8(9)
C68 C81 Gd1 82.2(9)
C82 C81 Gd1 70.8(8)
C80 C81 Gd1 78.8(8)
Gd9 C81 Gd1 27.5(5)
C68 C81 Gd8 74.2(9)
C82 C81 Gd8 100.7(10)
C80 C81 Gd8 60.4(7)
Gd9 C81 Gd8 14.4(5)
Gd1 C81 Gd8 32.2(2)
C78 C82 C83 109.4(14)
C78 C82 C81 113.6(14)
C83 C82 C81 117.2(14)
C78 C82 Gd1 74.4(9)
C83 C82 Gd1 74.2(8)
C81 C82 Gd1 75.9(9)
C78 C82 Gd9 87.9(11)
C83 C82 Gd9 86.2(10)
C81 C82 Gd9 53.1(9)
Gd1 C82 Gd9 22.8(4)
C70 C83 C84 121.3(13)
C70 C83 C82 120.7(13)
C84 C83 C82 107.3(12)
C70 C83 Gd1 84.1(8)
C84 C83 Gd1 80.1(8)
C82 C83 Gd1 72.2(8)
C73 C84 C83 121.3(13)
C73 C84 C77 120.4(12)
C83 C84 C77 107.6(12)
C73 C84 Gd1 99.0(9)
C83 C84 Gd1 67.8(8)
C77 C84 Gd1 68.8(7)
N2 Ni1 N5 90.2(3)
N2 Ni1 N4 89.7(3)
N5 Ni1 N4 178.1(3)
N2 Ni1 N3 177.6(3)
N5 Ni1 N3 90.3(3)
N4 Ni1 N3 89.7(3)
C99 N2 C96 102.7(7)
C99 N2 Ni1 128.6(6)
C96 N2 Ni1 128.7(6)
C89 N3 C86 102.4(7)
C89 N3 Ni1 129.5(6)
C86 N3 Ni1 128.1(6)
C91 N4 C94 104.3(8)
C91 N4 Ni1 127.7(7)
C94 N4 Ni1 128.0(6)
C101 N5 C104 104.5(7)
C101 N5 Ni1 127.8(6)
C104 N5 Ni1 127.7(6)
C86 C85 C104 124.3(9)
C86 C85 H85 117.9
C104 C85 H85 117.9
C85 C86 N3 124.5(8)
C85 C86 C87 123.8(9)
N3 C86 C87 111.7(8)
C88 C87 C86 106.2(9)
C88 C87 C105 128.9(9)
C86 C87 C105 124.9(9)
C87 C88 C89 107.1(8)
C87 C88 C107 128.9(9)
C89 C88 C107 124.0(9)
N3 C89 C90 122.7(8)
N3 C89 C88 112.7(8)
C90 C89 C88 124.6(8)
C91 C90 C89 125.4(8)
C91 C90 H90 117.3
C89 C90 H90 117.3
C90 C91 N4 124.9(8)
C90 C91 C92 123.9(8)
N4 C91 C92 111.1(8)
C93 C92 C91 107.0(8)
C93 C92 C109 128.0(8)
C91 C92 C109 124.8(9)
C92 C93 C94 106.0(8)
C92 C93 C111 128.6(8)
C94 C93 C111 125.3(8)
C95 C94 N4 124.3(9)
C95 C94 C93 124.1(8)
N4 C94 C93 111.6(8)
C96 C95 C94 126.3(9)
C96 C95 H95 116.9
C94 C95 H95 116.9
C95 C96 N2 123.0(9)
C95 C96 C97 125.6(9)
N2 C96 C97 111.4(8)
C98 C97 C96 107.4(9)
C98 C97 C113 128.2(9)
C96 C97 C113 124.3(9)
C97 C98 C99 106.8(8)
C97 C98 C115 128.8(9)
C99 C98 C115 124.4(8)
C100 C99 N2 123.0(8)
C100 C99 C98 125.3(8)
N2 C99 C98 111.6(8)
C101 C100 C99 124.7(8)
C101 C100 H100 117.7
C99 C100 H100 117.7
C100 C101 N5 125.8(8)
C100 C101 C102 122.9(8)
N5 C101 C102 111.3(8)
C103 C102 C101 106.7(8)
C103 C102 C117 129.8(9)
C101 C102 C117 123.4(9)
C102 C103 C104 106.8(8)
C102 C103 C119 128.7(8)
C104 C103 C119 124.5(8)
C85 C104 N5 125.1(9)
C85 C104 C103 124.3(9)
N5 C104 C103 110.6(8)
C87 C105 C106 113.6(8)
C87 C105 H10A 108.9
C106 C105 H10A 108.9
C87 C105 H10B 108.9
C106 C105 H10B 108.9
H10A C105 H10B 107.7
C105 C106 H10C 109.5
C105 C106 H10D 109.5
H10C C106 H10D 109.5
C105 C106 H10E 109.5
H10C C106 H10E 109.5
H10D C106 H10E 109.5
C88 C107 C108 114.5(8)
C88 C107 H10F 108.6
C108 C107 H10F 108.6
C88 C107 H10G 108.6
C108 C107 H10G 108.6
H10F C107 H10G 107.6
C107 C108 H10H 109.5
C107 C108 H10I 109.5
H10H C108 H10I 109.5
C107 C108 H10J 109.5
H10H C108 H10J 109.5
H10I C108 H10J 109.5
C92 C109 C110 112.4(7)
C92 C109 H10K 109.1
C110 C109 H10K 109.1
C92 C109 H10L 109.1
C110 C109 H10L 109.1
H10K C109 H10L 107.8
C109 C110 H11A 109.5
C109 C110 H11B 109.5
H11A C110 H11B 109.5
C109 C110 H11C 109.5
H11A C110 H11C 109.5
H11B C110 H11C 109.5
C93 C111 C112 110.8(7)
C93 C111 H11D 109.5
C112 C111 H11D 109.5
C93 C111 H11E 109.5
C112 C111 H11E 109.5
H11D C111 H11E 108.1
C111 C112 H11F 109.5
C111 C112 H11G 109.5
H11F C112 H11G 109.5
C111 C112 H11H 109.5
H11F C112 H11H 109.5
H11G C112 H11H 109.5
C97 C113 C114 113.0(8)
C97 C113 H11I 109.0
C114 C113 H11I 109.0
C97 C113 H11J 109.0
C114 C113 H11J 109.0
H11I C113 H11J 107.8
C113 C114 H11K 109.5
C113 C114 H11L 109.5
H11K C114 H11L 109.5
C113 C114 H11M 109.5
H11K C114 H11M 109.5
H11L C114 H11M 109.5
C98 C115 C116 113.0(8)
C98 C115 H11N 109.0
C116 C115 H11N 109.0
C98 C115 H11O 109.0
C116 C115 H11O 109.0
H11N C115 H11O 107.8
C115 C116 H11P 109.5
C115 C116 H11Q 109.5
H11P C116 H11Q 109.5
C115 C116 H11R 109.5
H11P C116 H11R 109.5
H11Q C116 H11R 109.5
C102 C117 C118 113.1(7)
C102 C117 H11S 109.0
C118 C117 H11S 109.0
C102 C117 H11T 109.0
C118 C117 H11T 109.0
H11S C117 H11T 107.8
C117 C118 H11U 109.5
C117 C118 H11V 109.5
H11U C118 H11V 109.5
C117 C118 H11W 109.5
H11U C118 H11W 109.5
H11V C118 H11W 109.5
C103 C119 C120 112.8(8)
C103 C119 H11X 109.0
C120 C119 H11X 109.0
C103 C119 H11Y 109.0
C120 C119 H11Y 109.0
H11X C119 H11Y 107.8
C119 C120 H12A 109.5
C119 C120 H12B 109.5
H12A C120 H12B 109.5
C119 C120 H12C 109.5
H12A C120 H12C 109.5
H12B C120 H12C 109.5
C122 C121 C126 122.6(10)
C122 C121 H121 118.7
C126 C121 H121 118.7
C121 C122 C123 120.0(10)
C121 C122 H122 120.0
C123 C122 H122 120.0
C122 C123 C124 120.0(11)
C122 C123 H123 120.0
C124 C123 H123 120.0
C123 C124 C125 120.7(11)
C123 C124 H124 119.6
C125 C124 H124 119.6
C124 C125 C126 118.8(10)
C124 C125 H125 120.6
C126 C125 H125 120.6
C125 C126 C121 117.8(10)
C125 C126 H126 121.1
C121 C126 H126 121.1
C128 C127 C132 120.0
C128 C127 H127 120.0
C132 C127 H127 120.0
C127 C128 C129 120.0
C127 C128 H128 120.0
C129 C128 H128 120.0
C130 C129 C128 120.0
C130 C129 H129 120.0
C128 C129 H129 120.0
C129 C130 C131 120.0
C129 C130 H130 120.0
C131 C130 H130 120.0
C132 C131 C130 120.0
C132 C131 H131 120.0
C130 C131 H131 120.0
C131 C132 C127 120.0
C131 C132 H132 120.0
C127 C132 H132 120.0

loop_
_geom_bond_atom_site_label_1
_geom_bond_atom_site_label_2
_geom_bond_distance
Gd1 N1 2.177(8)
Gd1 C82 2.470(15)
Gd1 C78 2.479(16)
Gd1 C83 2.496(14)
Gd1 C77 2.535(14)
Gd1 C81 2.536(15)
Gd1 C79 2.547(14)
Gd1 C84 2.656(14)
Gd1 C80 2.681(14)
Gd1 C68 2.702(13)
Gd1 C62 2.715(13)
Gd1 C70 2.732(13)
Gd2 Gd4 1.435(6)
Gd2 N1 2.085(9)
Gd2 C23 2.399(14)
Gd2 C22 2.469(15)
Gd2 C19 2.50(3)
Gd2 C21 2.595(15)
Gd2 C20 2.62(3)
Gd2 C24 2.663(15)
Gd2 C43 2.811(14)
Gd2 C18 2.82(2)
Gd2 C25 2.906(15)
Gd2 C45 2.993(16)
Gd3 Gd5 0.683(8)
Gd3 Gd6 1.350(4)
Gd3 N1 2.129(8)
Gd3 C33 2.364(13)
Gd3 C32 2.374(13)
Gd3 C31 2.502(13)
Gd3 C34 2.616(12)
Gd3 C11 2.66(2)
Gd3 C53 2.672(13)
Gd3 C12 2.73(3)
Gd3 C13 2.78(3)
Gd3 C30 2.891(14)
Gd4 Gd7 1.510(4)
Gd4 N1 2.138(9)
Gd4 C26 2.282(15)
Gd4 C25 2.309(14)
Gd4 C27 2.499(14)
Gd4 C47 2.552(13)
Gd4 C17 2.57(3)
Gd4 C24 2.639(14)
Gd4 C16 2.65(3)
Gd4 C45 2.866(14)
Gd4 C28 2.885(13)
Gd5 Gd6 1.195(10)
Gd5 N1 2.263(12)
Gd5 C12 2.28(3)
Gd5 C11 2.34(3)
Gd5 C33 2.449(16)
Gd5 C13 2.54(3)
Gd5 C10 2.57(3)
Gd5 C31 2.638(14)
Gd5 C32 2.690(15)
Gd5 C34 2.800(16)
Gd5 C3 2.81(3)
Gd6 N1 2.097(9)
Gd6 C35 2.345(13)
Gd6 C36 2.488(14)
Gd6 C10 2.51(3)
Gd6 C37 2.594(14)
Gd6 C34 2.647(12)
Gd6 C9 2.65(3)
Gd6 C8 2.79(3)
Gd6 C11 2.82(2)
Gd6 C57 2.901(13)
Gd7 N1 2.130(9)
Gd7 C23 2.356(14)
Gd7 C22 2.397(15)
Gd7 C19 2.47(3)
Gd7 C21 2.516(14)
Gd7 C20 2.57(3)
Gd7 C24 2.657(15)
Gd7 C43 2.749(13)
Gd7 C18 2.82(2)
Gd7 C25 2.935(14)
Gd7 C40 2.950(12)
Gd8 N1 2.136(10)
Gd8 C65 2.172(15)
Gd8 C80 2.344(15)
Gd8 C64 2.443(13)
Gd8 C66 2.450(14)
Gd8 C63 2.584(14)
Gd8 C62 2.614(15)
Gd8 C67 2.627(14)
Gd8 C68 2.658(14)
Gd8 C79 2.683(15)
Gd8 C81 2.690(15)
Gd8 C44 2.954(14)
Gd9 N1 2.07(2)
Gd9 C68 2.17(2)
Gd9 C67 2.34(2)
Gd9 C81 2.40(2)
Gd9 C80 2.47(3)
Gd9 C65 2.51(3)
Gd9 C66 2.56(2)
Gd9 C69 2.58(3)
Gd9 C79 2.89(2)
Gd9 C48 2.90(2)
Gd9 C82 2.96(3)
Gd9 C50 3.05(2)
Gd10 N1 1.96(4)
Gd10 C57 2.25(4)
Gd10 C58 2.29(4)
Gd10 C36 2.36(4)
Gd10 C59 2.37(4)
Gd10 C38 2.47(4)
Gd10 C37 2.48(4)
Gd10 C56 2.70(4)
Gd10 C75 2.83(4)
Gd10 C35 2.84(4)
Gd10 C60 2.98(4)
Gd11 N1 2.29(3)
Gd11 C27 2.58(3)
Gd11 C25 2.72(3)
Gd11 C26 2.87(4)
Gd11 C28 2.99(3)
C1 C5 1.41(4)
C1 C18 1.47(4)
C1 C2 1.49(4)
C2 C15 1.40(4)
C2 C3 1.44(5)
C3 C4 1.42(4)
C3 C12 1.47(4)
C4 C5 1.31(5)
C4 C9 1.42(4)
C5 C6 1.62(4)
C6 C7 1.39(3)
C6 C20 1.42(4)
C7 C8 1.31(4)
C7 C39 1.42(3)
C8 C9 1.43(4)
C8 C37 1.55(3)
C9 C10 1.36(4)
C10 C11 1.29(4)
C10 C35 1.62(3)
C11 C33 1.49(3)
C11 C12 1.51(4)
C12 C13 1.33(4)
C13 C31 1.47(3)
C13 C14 1.50(4)
C14 C29 1.32(3)
C14 C15 1.48(4)
C15 C16 1.45(4)
C16 C17 1.30(4)
C16 C27 1.49(3)
C17 C18 1.42(3)
C17 C25 1.47(3)
C18 C19 1.49(4)
C19 C20 1.31(4)
C19 C23 1.44(3)
C20 C21 1.58(3)
C1B C5B 1.35(5)
C1B C2B 1.42(5)
C1B C18B 1.51(4)
C2B C15B 1.27(4)
C2B C3B 1.44(5)
C3B C12B 1.42(4)
C3B C4B 1.43(4)
C4B C9B 1.38(4)
C4B C5B 1.48(5)
C5B C6B 1.47(4)
C6B C7B 1.48(5)
C6B C20B 1.54(5)
C7B C29 1.44(3)
C7B C8B 1.46(5)
C8B C27 1.30(3)
C8B C9B 1.51(4)
C9B C10B 1.43(4)
C10B C25 1.45(3)
C10B C11B 1.49(4)
C11B C12B 1.40(4)
C11B C23 1.45(3)
C12B C13B 1.46(4)
C13B C14B 1.43(4)
C13B C21 1.45(3)
C14B C39 1.40(3)
C14B C15B 1.48(4)
C15B C16B 1.51(4)
C16B C37 1.43(3)
C16B C17B 1.50(4)
C17B C35 1.36(3)
C17B C18B 1.47(4)
C18B C19B 1.46(4)
C19B C20B 1.34(4)
C19B C33 1.46(3)
C20B C31 1.43(4)
C21 C22 1.424(19)
C21 C40 1.430(18)
C22 C43 1.422(18)
C22 C23 1.430(18)
C23 C24 1.471(18)
C24 C25 1.444(18)
C24 C45 1.488(19)
C25 C26 1.471(18)
C26 C47 1.369(18)
C26 C27 1.43(2)
C27 C28 1.423(18)
C28 C49 1.397(18)
C28 C29 1.46(2)
C29 C30 1.412(19)
C30 C31 1.444(19)
C30 C51 1.451(18)
C31 C32 1.369(17)
C32 C33 1.465(17)
C32 C53 1.467(18)
C33 C34 1.466(17)
C34 C55 1.415(17)
C34 C35 1.449(16)
C35 C36 1.439(18)
C36 C57 1.390(18)
C36 C37 1.443(18)
C37 C38 1.426(19)
C38 C59 1.439(17)
C38 C39 1.458(18)
C39 C40 1.471(19)
C40 C41 1.411(18)
C41 C60 1.450(18)
C41 C42 1.451(18)
C42 C63 1.390(17)
C42 C43 1.407(17)
C43 C44 1.510(17)
C44 C45 1.405(18)
C44 C64 1.411(16)
C45 C46 1.433(17)
C46 C66 1.429(17)
C46 C47 1.498(17)
C47 C48 1.430(17)
C48 C67 1.353(17)
C48 C49 1.487(19)
C49 C50 1.497(18)
C50 C69 1.425(18)
C50 C51 1.467(18)
C51 C52 1.414(17)
C52 C71 1.393(18)
C52 C53 1.465(19)
C53 C54 1.413(17)
C54 C72 1.437(18)
C54 C55 1.484(16)
C55 C56 1.412(17)
C56 C57 1.400(16)
C56 C74 1.478(19)
C57 C58 1.452(18)
C58 C75 1.382(17)
C58 C59 1.410(17)
C59 C60 1.468(18)
C60 C61 1.490(18)
C61 C76 1.478(19)
C61 C62 1.489(19)
C62 C63 1.449(18)
C62 C79 1.484(18)
C63 C64 1.437(16)
C64 C65 1.438(16)
C65 C66 1.391(17)
C65 C80 1.436(19)
C66 C67 1.417(16)
C67 C68 1.424(17)
C68 C81 1.338(19)
C68 C69 1.523(19)
C69 C70 1.458(19)
C70 C83 1.399(18)
C70 C71 1.463(19)
C71 C72 1.483(18)
C72 C73 1.330(18)
C73 C84 1.40(2)
C73 C74 1.428(19)
C74 C75 1.502(19)
C75 C76 1.43(2)
C76 C77 1.420(19)
C77 C78 1.46(2)
C77 C84 1.506(19)
C78 C82 1.36(2)
C78 C79 1.41(2)
C79 C80 1.427(18)
C80 C81 1.491(19)
C81 C82 1.44(2)
C82 C83 1.44(2)
C83 C84 1.433(19)
Ni1 N2 1.947(8)
Ni1 N5 1.958(8)
Ni1 N4 1.958(8)
Ni1 N3 1.960(8)
N2 C99 1.404(11)
N2 C96 1.405(12)
N3 C89 1.373(11)
N3 C86 1.399(12)
N4 C91 1.377(12)
N4 C94 1.379(12)
N5 C101 1.375(11)
N5 C104 1.394(12)
C85 C86 1.375(13)
C85 C104 1.383(14)
C85 H85 0.9500
C86 C87 1.439(13)
C87 C88 1.340(14)
C87 C105 1.516(13)
C88 C89 1.426(13)
C88 C107 1.499(14)
C89 C90 1.386(13)
C90 C91 1.373(13)
C90 H90 0.9500
C91 C92 1.447(13)
C92 C93 1.353(13)
C92 C109 1.497(13)
C93 C94 1.450(13)
C93 C111 1.500(13)
C94 C95 1.369(13)
C95 C96 1.351(13)
C95 H95 0.9500
C96 C97 1.439(14)
C97 C98 1.346(14)
C97 C113 1.514(14)
C98 C99 1.444(13)
C98 C115 1.495(13)
C99 C100 1.395(13)
C100 C101 1.358(13)
C100 H100 0.9500
C101 C102 1.458(13)
C102 C103 1.347(13)
C102 C117 1.503(13)
C103 C104 1.458(13)
C103 C119 1.494(13)
C105 C106 1.527(13)
C105 H10A 0.9900
C105 H10B 0.9900
C106 H10C 0.9800
C106 H10D 0.9800
C106 H10E 0.9800
C107 C108 1.540(13)
C107 H10F 0.9900
C107 H10G 0.9900
C108 H10H 0.9800
C108 H10I 0.9800
C108 H10J 0.9800
C109 C110 1.537(12)
C109 H10K 0.9900
C109 H10L 0.9900
C110 H11A 0.9800
C110 H11B 0.9800
C110 H11C 0.9800
C111 C112 1.544(13)
C111 H11D 0.9900
C111 H11E 0.9900
C112 H11F 0.9800
C112 H11G 0.9800
C112 H11H 0.9800
C113 C114 1.514(13)
C113 H11I 0.9900
C113 H11J 0.9900
C114 H11K 0.9800
C114 H11L 0.9800
C114 H11M 0.9800
C115 C116 1.543(13)
C115 H11N 0.9900
C115 H11O 0.9900
C116 H11P 0.9800
C116 H11Q 0.9800
C116 H11R 0.9800
C117 C118 1.527(12)
C117 H11S 0.9900
C117 H11T 0.9900
C118 H11U 0.9800
C118 H11V 0.9800
C118 H11W 0.9800
C119 C120 1.527(12)
C119 H11X 0.9900
C119 H11Y 0.9900
C120 H12A 0.9800
C120 H12B 0.9800
C120 H12C 0.9800
C121 C122 1.320(16)
C121 C126 1.406(15)
C121 H121 0.9500
C122 C123 1.371(16)
C122 H122 0.9500
C123 C124 1.377(15)
C123 H123 0.9500
C124 C125 1.386(14)
C124 H124 0.9500
C125 C126 1.394(15)
C125 H125 0.9500
C126 H126 0.9500
C127 C128 1.3900
C127 C132 1.3900
C127 H127 0.9500
C128 C129 1.3900
C128 H128 0.9500
C129 C130 1.3900
C129 H129 0.9500
C130 C131 1.3900
C130 H130 0.9500
C131 C132 1.3900
C131 H131 0.9500
C132 H132 0.9500
